data_7011157
loop_
_publ_author_name
'Hiroko Kato'
'Hidetake Seino'
'Yasushi Mizobe'
'Masanobu Hidai'

_publ_section_title
;
 Syntheses and reactivities of hydrosulfido- or sulfido-bridged
 heterobimetallic complexes containing Group 6 and Group 9 metals
;
_journal_issue 7
_journal_name_full 'J. Chem. Soc., Dalton Trans.'
_journal_page_first 1494
_journal_page_last 1499
_journal_paper_doi 10.1039/b108227m
_journal_year 2002
_chemical_formula_sum 'C73 H70 B Ir Mo O P2 S2'
_chemical_formula_weight 1388.39
_space_group_IT_number 2
_symmetry_cell_setting triclinic
_symmetry_Int_Tables_number 2
_symmetry_space_group_name_Hall '-P 1'
_symmetry_space_group_name_H-M 'P -1'
_audit_creation_date 'Fri Apr 27 19:08:01 2001'
_audit_creation_method 'from TEXRAY.INF file'
_cell_angle_alpha 92.13(2)
_cell_angle_beta 101.12(1)
_cell_angle_gamma 112.40(2)
_cell_formula_units_Z 2
_cell_length_a 12.467(3)
_cell_length_b 13.079(5)
_cell_length_c 21.467(2)
_cell_measurement_reflns_used 25
_cell_measurement_temperature 296.2
_cell_measurement_theta_max 18.9
_cell_measurement_theta_min 17.4
_cell_volume 3151.7(15)
_computing_cell_refinement 'Rigaku/AFC Diffractometer Control'
_computing_data_collection 'Rigaku/AFC Diffractometer Control'
_computing_data_reduction teXsan
_computing_publication_material teXsan
_computing_structure_refinement teXsan
_computing_structure_solution 'DIRDIF92 (PATTY)'
_diffrn_ambient_temperature 296.2
_diffrn_measurement_device_type 'Rigaku AFC7R'
_diffrn_measurement_method \w-2\q
_diffrn_orient_matrix_UB_11 -0.01184
_diffrn_orient_matrix_UB_12 -0.00933
_diffrn_orient_matrix_UB_13 -0.04761
_diffrn_orient_matrix_UB_21 0.08700
_diffrn_orient_matrix_UB_22 0.04431
_diffrn_orient_matrix_UB_23 0.00415
_diffrn_orient_matrix_UB_31 0.01470
_diffrn_orient_matrix_UB_32 -0.06994
_diffrn_orient_matrix_UB_33 0.00203
_diffrn_radiation_detector 'scintillation counter'
_diffrn_radiation_monochromator graphite
_diffrn_radiation_source 'Rigaku rotating anode'
_diffrn_radiation_type 'Mo K\a'
_diffrn_radiation_wavelength 0.7107
_diffrn_reflns_av_R_equivalents 0.033
_diffrn_reflns_av_sigmaI/netI 0.068
_diffrn_reflns_limit_h_max 14
_diffrn_reflns_limit_h_min -14
_diffrn_reflns_limit_k_max 0
_diffrn_reflns_limit_k_min -15
_diffrn_reflns_limit_l_max 25
_diffrn_reflns_limit_l_min -25
_diffrn_reflns_number 11702
_diffrn_reflns_reduction_process 'Lp corrections applied'
_diffrn_reflns_theta_max 27.49
_diffrn_reflns_theta_min 2.60
_diffrn_standards_decay_% -1.47
_diffrn_standards_interval_count 150
_diffrn_standards_number 3
_exptl_absorpt_coefficient_mu 2.475
_exptl_absorpt_correction_T_max 1.000
_exptl_absorpt_correction_T_min 0.785
_exptl_absorpt_correction_type psi-scan
_exptl_absorpt_process_details '(North, Phillips & Mathews, 1968)'
_exptl_crystal_colour palegrn
_exptl_crystal_density_diffrn 1.463
_exptl_crystal_density_method 'not measured'
_exptl_crystal_description plate
_exptl_crystal_F_000 1404.00
_exptl_crystal_size_max 0.600
_exptl_crystal_size_mid 0.200
_exptl_crystal_size_min 0.100
_refine_diff_density_max 1.04
_refine_diff_density_min -0.87
_refine_ls_extinction_coef 0.0000(2)
_refine_ls_extinction_method 'Zachariasen(1967) type 2 Gaussian isotropic'
_refine_ls_goodness_of_fit_ref 1.881
_refine_ls_matrix_type full
_refine_ls_number_constraints 0
_refine_ls_number_parameters 906
_refine_ls_number_reflns 7887
_refine_ls_number_restraints 9
_refine_ls_R_factor_all 0.0435
_refine_ls_R_factor_gt 0.0435
_refine_ls_shift/su_max 1.7240
_refine_ls_shift/su_mean 0.0410
_refine_ls_structure_factor_coef F
_refine_ls_weighting_details 'w = 1/[\s^2^(Fo) + 0.00017|Fo|^2^]'
_refine_ls_weighting_scheme calc
_refine_ls_wR_factor_gt 0.0536
_refine_ls_wR_factor_ref 0.0536
_reflns_number_gt 7887
_reflns_number_total 11166
_reflns_threshold_expression >3.0sigma(I)
_cod_data_source_file b108227m.txt
_cod_data_source_block '[Cp2Mo(mu-SH)IrH2(PPh3)2][BPh4]_(4')'
_cod_depositor_comments
;
The following automatic conversions were performed:
'_reflns_observed_expression' tag replaced with
'_reflns_threshold_expression' tag as specified in the replacement
file
'cod-tools/trunk/perl-scripts/inputs/replacement_tags.lst'.

'_atom_site_calc_flags'
tag replaced with '_atom_site_calc_flag' tag as specified in the
replacement file
'cod-tools/trunk/perl-scripts/inputs/replacement_tags.lst'.

'_atom_type_scat_imag'
tag replaced with '_atom_type_scat_dispersion_imag' tag as specified
in the replacement file
'cod-tools/trunk/perl-scripts/inputs/replacement_tags.lst'.

Automatic conversion script
Id: cif_correct_tags 3137 2015-03-23 15:08:43Z antanas 
;
_cod_original_cell_volume 3151(1)
_cod_original_sg_symbol_H-M 'P -1         '
_cod_original_formula_sum 'C73 H70 B Ir Mo O P2 S2 '
_cod_database_code 7011157

loop_
_symmetry_equiv_pos_as_xyz
x,y,z
-x,-y,-z

loop_
_atom_site_label
_atom_site_type_symbol
_atom_site_fract_x
_atom_site_fract_y
_atom_site_fract_z
_atom_site_U_iso_or_equiv
_atom_site_adp_type
_atom_site_occupancy
_atom_site_calc_flag
_atom_site_refinement_flags
_atom_site_disorder_assembly
_atom_site_disorder_group
Ir Ir 0.05580(2) 0.26345(2) 0.13639(1) 0.03624(7) Uani 1.00 d . . .
Mo Mo 0.14526(6) 0.21117(6) 0.31235(3) 0.0574(2) Uani 1.00 d . . .
S(1) S 0.1572(1) 0.3660(1) 0.24377(9) 0.0524(5) Uani 1.00 d . . .
S(2) S 0.0252(1) 0.1081(1) 0.20252(9) 0.0494(5) Uani 1.00 d . . .
P(1) P -0.1330(1) 0.2604(1) 0.12275(8) 0.0405(5) Uani 1.00 d . . .
P(2) P 0.2149(1) 0.2656(1) 0.09585(8) 0.0382(4) Uani 1.00 d . . .
O(1) O 0.683(2) 0.116(2) 0.318(1) 0.230(10) Uiso 0.50 d P . .
O(2) O 0.575(3) 0.174(4) 0.307(2) 0.34(1) Uiso 0.50 d P . .
C(1) C -0.0185(7) 0.2347(7) 0.3261(4) 0.074(2) Uani 1.00 d . . .
C(2) C 0.0792(9) 0.3058(7) 0.3757(4) 0.087(3) Uani 1.00 d . . .
C(3) C 0.1169(10) 0.237(1) 0.4131(4) 0.101(3) Uani 1.00 d . . .
C(4) C 0.044(1) 0.1235(9) 0.3897(5) 0.102(4) Uani 1.00 d . . .
C(5) C -0.0397(8) 0.1233(7) 0.3378(4) 0.084(2) Uani 1.00 d . . .
C(6) C 0.3211(7) 0.2484(9) 0.2803(4) 0.080(3) Uani 1.00 d . . .
C(7) C 0.3459(7) 0.2984(9) 0.3434(5) 0.097(3) Uani 1.00 d . . .
C(8) C 0.3078(10) 0.209(1) 0.3789(4) 0.117(4) Uani 1.00 d . . .
C(9) C 0.2604(9) 0.1098(9) 0.3377(6) 0.107(4) Uani 1.00 d . . .
C(10) C 0.2717(8) 0.1361(10) 0.2768(5) 0.105(3) Uani 1.00 d . . .
C(11) C -0.2493(5) 0.1199(5) 0.1185(3) 0.042(1) Uani 1.00 d . . .
C(12) C -0.3062(6) 0.0536(6) 0.0613(4) 0.064(2) Uani 1.00 d . . .
C(13) C -0.3846(8) -0.0551(7) 0.0611(5) 0.087(3) Uani 1.00 d . . .
C(14) C -0.4065(7) -0.0956(7) 0.1163(5) 0.082(3) Uani 1.00 d . . .
C(15) C -0.3520(7) -0.0335(7) 0.1756(4) 0.074(2) Uani 1.00 d . . .
C(16) C -0.2713(6) 0.0772(6) 0.1773(3) 0.058(2) Uani 1.00 d . . .
C(17) C -0.1630(6) 0.3503(5) 0.1789(3) 0.048(2) Uani 1.00 d . . .
C(18) C -0.2683(7) 0.3231(7) 0.1986(4) 0.075(3) Uani 1.00 d . . .
C(19) C -0.2860(9) 0.3986(9) 0.2387(5) 0.093(4) Uani 1.00 d . . .
C(20) C -0.1981(10) 0.5028(9) 0.2586(4) 0.095(3) Uani 1.00 d . . .
C(21) C -0.0935(8) 0.5313(6) 0.2403(4) 0.076(3) Uani 1.00 d . . .
C(22) C -0.0751(6) 0.4567(6) 0.2007(3) 0.054(2) Uani 1.00 d . . .
C(23) C -0.1857(5) 0.3024(5) 0.0461(3) 0.046(2) Uani 1.00 d . . .
C(24) C -0.2954(6) 0.3120(6) 0.0330(4) 0.060(2) Uani 1.00 d . . .
C(25) C -0.3379(7) 0.3403(7) -0.0245(4) 0.071(3) Uani 1.00 d . . .
C(26) C -0.2747(8) 0.3602(6) -0.0701(4) 0.071(2) Uani 1.00 d . . .
C(27) C -0.1670(7) 0.3511(6) -0.0589(4) 0.068(2) Uani 1.00 d . . .
C(28) C -0.1225(6) 0.3218(6) -0.0003(3) 0.054(2) Uani 1.00 d . . .
C(29) C 0.2560(5) 0.1453(5) 0.1062(3) 0.042(2) Uani 1.00 d . . .
C(30) C 0.3713(6) 0.1539(6) 0.1269(4) 0.057(2) Uani 1.00 d . . .
C(31) C 0.3948(7) 0.0593(7) 0.1339(5) 0.087(3) Uani 1.00 d . . .
C(32) C 0.3042(7) -0.0445(6) 0.1186(4) 0.078(3) Uani 1.00 d . . .
C(33) C 0.1886(7) -0.0549(5) 0.0988(4) 0.059(2) Uani 1.00 d . . .
C(34) C 0.1650(5) 0.0395(5) 0.0925(3) 0.048(2) Uani 1.00 d . . .
C(35) C 0.3595(5) 0.3863(5) 0.1143(3) 0.042(2) Uani 1.00 d . . .
C(36) C 0.3886(5) 0.4633(5) 0.1657(3) 0.050(2) Uani 1.00 d . . .
C(37) C 0.4981(6) 0.5540(6) 0.1807(4) 0.069(2) Uani 1.00 d . . .
C(38) C 0.5770(6) 0.5682(6) 0.1427(4) 0.067(2) Uani 1.00 d . . .
C(39) C 0.5474(6) 0.4929(6) 0.0895(4) 0.064(2) Uani 1.00 d . . .
C(40) C 0.4386(6) 0.4017(5) 0.0751(3) 0.056(2) Uani 1.00 d . . .
C(41) C 0.1799(5) 0.2626(5) 0.0087(3) 0.043(1) Uani 1.00 d . . .
C(42) C 0.1632(6) 0.3532(5) -0.0163(3) 0.051(2) Uani 1.00 d . . .
C(43) C 0.1354(6) 0.3567(6) -0.0804(4) 0.062(2) Uani 1.00 d . . .
C(44) C 0.1202(6) 0.2671(7) -0.1236(4) 0.070(2) Uani 1.00 d . . .
C(45) C 0.1373(7) 0.1764(7) -0.0979(4) 0.073(2) Uani 1.00 d . . .
C(46) C 0.1660(6) 0.1744(5) -0.0342(4) 0.056(2) Uani 1.00 d . . .
C(47) C 0.3200(8) 0.1070(8) 0.5417(4) 0.095(3) Uani 1.00 d . . .
C(48) C 0.2010(7) 0.0383(7) 0.5320(4) 0.077(3) Uani 1.00 d . . .
C(49) C 0.1460(9) -0.0601(8) 0.4912(5) 0.114(4) Uani 1.00 d . . .
C(50) C 0.211(2) -0.097(1) 0.4580(5) 0.132(5) Uani 1.00 d . . .
C(51) C 0.328(2) -0.032(2) 0.4630(6) 0.170(7) Uani 1.00 d . . .
C(52) C 0.382(1) 0.068(1) 0.5074(6) 0.143(6) Uani 1.00 d . . .
C(53) C 0.266(3) 0.220(2) 0.6413(9) 0.068(6) Uani 0.50 d P . .
C(54) C 0.280(2) 0.201(1) 0.7047(8) 0.063(5) Uani 0.50 d P . .
C(55) C 0.189(2) 0.180(1) 0.7377(7) 0.076(6) Uani 0.50 d P . .
C(56) C 0.076(3) 0.179(2) 0.706(2) 0.104(9) Uani 0.50 d P . .
C(57) C 0.069(3) 0.207(3) 0.652(2) 0.11(1) Uani 0.50 d P . .
C(58) C 0.161(2) 0.225(2) 0.6128(10) 0.093(7) Uani 0.50 d P . .
C(59) C 0.409(2) 0.347(2) 0.5674(9) 0.117(6) Uani 0.50 d P . .
C(60) C 0.356(2) 0.421(2) 0.569(1) 0.133(10) Uani 0.50 d P . .
C(61) C 0.378(3) 0.522(3) 0.538(2) 0.20(2) Uani 0.50 d P . .
C(62) C 0.444(3) 0.515(4) 0.495(1) 0.20(1) Uani 0.50 d P . .
C(63) C 0.513(3) 0.452(3) 0.495(1) 0.159(9) Uani 0.50 d P . .
C(64) C 0.487(3) 0.375(2) 0.526(1) 0.17(1) Uani 0.50 d P . .
C(65) C 0.492(1) 0.230(1) 0.6511(6) 0.058(4) Uani 0.50 d P . .
C(66) C 0.499(2) 0.134(1) 0.6673(7) 0.074(5) Uani 0.50 d P . .
C(67) C 0.595(2) 0.126(2) 0.7129(9) 0.097(6) Uani 0.50 d P . .
C(68) C 0.690(2) 0.221(2) 0.7401(9) 0.088(7) Uani 0.50 d P . .
C(69) C 0.692(2) 0.324(2) 0.713(1) 0.080(8) Uani 0.50 d P . .
C(70) C 0.588(1) 0.324(1) 0.6811(8) 0.070(5) Uani 0.50 d P . .
C(71) C 0.169(2) -0.268(1) 0.3625(10) 0.090(6) Uani 0.50 d P . .
C(72) C 0.165(2) -0.235(2) 0.303(1) 0.110(8) Uani 0.50 d P . .
C(73) C 0.219(2) -0.261(4) 0.2574(10) 0.17(1) Uani 0.50 d P . .
C(74) C 0.299(4) -0.301(5) 0.270(2) 0.20(2) Uani 0.50 d P . .
C(75) C 0.313(2) -0.338(2) 0.337(1) 0.12(1) Uani 0.50 d P . .
C(76) C 0.241(2) -0.324(2) 0.377(1) 0.107(9) Uani 0.50 d P . .
C(77) C 0.085(1) -0.338(1) 0.4655(8) 0.073(5) Uani 0.50 d P . .
C(78) C 0.027(2) -0.451(2) 0.4415(8) 0.087(6) Uani 0.50 d P . .
C(79) C 0.013(3) -0.537(2) 0.479(1) 0.123(10) Uani 0.50 d P . .
C(80) C 0.059(3) -0.507(2) 0.546(1) 0.125(10) Uani 0.50 d P . .
C(81) C 0.118(2) -0.398(2) 0.574(1) 0.105(8) Uani 0.50 d P . .
C(82) C 0.131(2) -0.312(2) 0.5334(9) 0.082(6) Uani 0.50 d P . .
C(83) C -0.038(2) -0.247(2) 0.380(1) 0.079(6) Uani 0.50 d P . .
C(84) C -0.051(3) -0.172(3) 0.344(2) 0.14(1) Uani 0.50 d P . .
C(85) C -0.163(3) -0.181(2) 0.307(1) 0.095(8) Uani 0.50 d P . .
C(86) C -0.267(3) -0.252(3) 0.330(2) 0.12(1) Uani 0.50 d P . .
C(87) C -0.247(2) -0.313(2) 0.374(1) 0.100(8) Uani 0.50 d P . .
C(88) C -0.138(2) -0.315(2) 0.4025(9) 0.080(6) Uani 0.50 d P . .
C(89) C 0.584(4) 0.073(4) 0.342(2) 0.22(1) Uiso 0.50 d P . .
C(90) C 0.497(3) -0.035(3) 0.320(2) 0.17(1) Uiso 0.50 d P . .
C(91) C 0.578(2) 0.167(2) 0.377(1) 0.130(9) Uiso 0.50 d P . .
C(92) C 0.601(5) 0.230(5) 0.358(3) 0.392(7) Uiso 0.50 d P . .
C(93) C 0.708(4) 0.203(5) 0.375(3) 0.31(1) Uiso 0.50 d P . .
C(94) C 0.666(4) 0.330(3) 0.408(2) 0.29(1) Uiso 0.50 d P . .
B(1) B 0.374(1) 0.230(2) 0.599(1) 0.075(5) Uani 0.50 d P . .
B(2) B 0.101(2) -0.239(2) 0.4180(9) 0.086(6) Uani 0.50 d P . .
H(1) H -0.0611 0.2577 0.2918 0.0882 Uiso 1.00 calc . . .
H(2) H 0.1119 0.3850 0.3817 0.1046 Uiso 1.00 calc . . .
H(3) H 0.1821 0.2622 0.4492 0.1218 Uiso 1.00 calc . . .
H(4) H 0.0516 0.0601 0.4068 0.1219 Uiso 1.00 calc . . .
H(5) H -0.1022 0.0587 0.3134 0.1006 Uiso 1.00 calc . . .
H(6) H 0.3369 0.2884 0.2448 0.0960 Uiso 1.00 calc . . .
H(7) H 0.3807 0.3756 0.3586 0.1161 Uiso 1.00 calc . . .
H(8) H 0.3137 0.2143 0.4238 0.1400 Uiso 1.00 calc . . .
H(9) H 0.2260 0.0369 0.3494 0.1278 Uiso 1.00 calc . . .
H(10) H 0.2491 0.0848 0.2394 0.1248 Uiso 1.00 calc . . .
H(11) H -0.2920 0.0819 0.0222 0.0768 Uiso 1.00 calc . . .
H(12) H -0.4234 -0.1018 0.0216 0.1046 Uiso 1.00 calc . . .
H(13) H -0.4619 -0.1702 0.1143 0.0980 Uiso 1.00 calc . . .
H(14) H -0.3683 -0.0643 0.2138 0.0889 Uiso 1.00 calc . . .
H(15) H -0.2320 0.1230 0.2169 0.0692 Uiso 1.00 calc . . .
H(16) H -0.3301 0.2514 0.1845 0.0900 Uiso 1.00 calc . . .
H(17) H -0.3588 0.3779 0.2522 0.1120 Uiso 1.00 calc . . .
H(18) H -0.2107 0.5550 0.2852 0.1139 Uiso 1.00 calc . . .
H(19) H -0.0323 0.6031 0.2548 0.0918 Uiso 1.00 calc . . .
H(20) H -0.0014 0.4783 0.1881 0.0652 Uiso 1.00 calc . . .
H(21) H -0.3414 0.2986 0.0646 0.0718 Uiso 1.00 calc . . .
H(22) H -0.4129 0.3461 -0.0322 0.0857 Uiso 1.00 calc . . .
H(23) H -0.3046 0.3803 -0.1098 0.0854 Uiso 1.00 calc . . .
H(24) H -0.1220 0.3648 -0.0910 0.0818 Uiso 1.00 calc . . .
H(25) H -0.0478 0.3154 0.0069 0.0648 Uiso 1.00 calc . . .
H(26) H 0.4350 0.2253 0.1363 0.0689 Uiso 1.00 calc . . .
H(27) H 0.4743 0.0663 0.1494 0.1041 Uiso 1.00 calc . . .
H(28) H 0.3214 -0.1092 0.1218 0.0932 Uiso 1.00 calc . . .
H(29) H 0.1253 -0.1265 0.0896 0.0713 Uiso 1.00 calc . . .
H(30) H 0.0850 0.0320 0.0784 0.0575 Uiso 1.00 calc . . .
H(31) H 0.3332 0.4552 0.1918 0.0598 Uiso 1.00 calc . . .
H(32) H 0.5176 0.6058 0.2175 0.0828 Uiso 1.00 calc . . .
H(33) H 0.6519 0.6297 0.1529 0.0808 Uiso 1.00 calc . . .
H(34) H 0.6017 0.5031 0.0625 0.0763 Uiso 1.00 calc . . .
H(35) H 0.4187 0.3501 0.0382 0.0670 Uiso 1.00 calc . . .
H(36) H 0.1713 0.4144 0.0122 0.0617 Uiso 1.00 calc . . .
H(37) H 0.1263 0.4206 -0.0959 0.0739 Uiso 1.00 calc . . .
H(38) H 0.0992 0.2679 -0.1685 0.0838 Uiso 1.00 calc . . .
H(39) H 0.1284 0.1144 -0.1261 0.0877 Uiso 1.00 calc . . .
H(40) H 0.1769 0.1112 -0.0185 0.0673 Uiso 1.00 calc . . .
H(41) H -0.011(5) 0.185(4) 0.072(3) 0.05(1) Uiso 1.00 calc . . .
H(42) H 0.078(5) 0.366(5) 0.109(3) 0.07(1) Uiso 1.00 calc . . .
H(45) H 0.1537 0.0601 0.5550 0.0921 Uiso 1.00 calc . . .
H(46) H 0.0631 -0.1024 0.4860 0.1372 Uiso 1.00 calc . . .
H(47) H 0.3733 -0.0523 0.4377 0.2039 Uiso 1.00 calc . . .
H(48) H 0.4652 0.1097 0.5134 0.1721 Uiso 1.00 calc . . .
H(49) H 0.3548 0.2018 0.7265 0.0751 Uiso 0.50 calc P . .
H(50) H 0.2020 0.1668 0.7811 0.0909 Uiso 0.50 calc P . .
H(51) H 0.0109 0.1589 0.7266 0.1253 Uiso 0.50 calc P . .
H(52) H -0.0013 0.2169 0.6325 0.1327 Uiso 0.50 calc P . .
H(53) H 0.1471 0.2393 0.5695 0.1117 Uiso 0.50 calc P . .
H(54) H 0.2975 0.4049 0.5946 0.1584 Uiso 0.50 calc P . .
H(55) H 0.3542 0.5838 0.5452 0.2284 Uiso 0.50 calc P . .
H(56) H 0.4270 0.5420 0.4543 0.2039 Uiso 0.50 calc P . .
H(57) H 0.5794 0.4736 0.4755 0.1505 Uiso 0.50 calc P . .
H(58) H 0.5199 0.3231 0.5195 0.2146 Uiso 0.50 calc P . .
H(59) H 0.4352 0.0663 0.6469 0.0889 Uiso 0.50 calc P . .
H(60) H 0.5916 0.0555 0.7241 0.1164 Uiso 0.50 calc P . .
H(61) H 0.7519 0.2218 0.7740 0.1053 Uiso 0.50 calc P . .
H(62) H 0.7639 0.3875 0.7183 0.0958 Uiso 0.50 calc P . .
H(63) H 0.5815 0.3939 0.6791 0.0839 Uiso 0.50 calc P . .
H(64) H 0.1217 -0.1899 0.2919 0.1316 Uiso 0.50 calc P . .
H(65) H 0.1949 -0.2484 0.2146 0.2014 Uiso 0.50 calc P . .
H(66) H 0.3442 -0.3073 0.2404 0.2446 Uiso 0.50 calc P . .
H(67) H 0.3689 -0.3702 0.3515 0.1434 Uiso 0.50 calc P . .
H(68) H 0.2425 -0.3557 0.4159 0.1279 Uiso 0.50 calc P . .
H(69) H -0.0048 -0.4694 0.3967 0.1046 Uiso 0.50 calc P . .
H(70) H -0.0250 -0.6127 0.4603 0.1469 Uiso 0.50 calc P . .
H(71) H 0.0493 -0.5652 0.5726 0.1496 Uiso 0.50 calc P . .
H(72) H 0.1489 -0.3806 0.6188 0.1266 Uiso 0.50 calc P . .
H(73) H 0.1707 -0.2361 0.5517 0.0988 Uiso 0.50 calc P . .
H(74) H 0.0177 -0.1089 0.3425 0.1624 Uiso 0.50 calc P . .
H(75) H -0.1700 -0.1430 0.2701 0.1144 Uiso 0.50 calc P . .
H(76) H -0.3436 -0.2533 0.3145 0.1393 Uiso 0.50 calc P . .
H(77) H -0.3146 -0.3625 0.3875 0.1196 Uiso 0.50 calc P . .
H(78) H -0.1313 -0.3595 0.4356 0.0961 Uiso 0.50 calc P . .

loop_
_atom_site_aniso_label
_atom_site_aniso_U_11
_atom_site_aniso_U_22
_atom_site_aniso_U_33
_atom_site_aniso_U_12
_atom_site_aniso_U_13
_atom_site_aniso_U_23
Ir 0.0313(1) 0.0337(1) 0.0419(2) 0.01137(10) 0.00706(10) 0.00342(10)
Mo 0.0600(4) 0.0650(4) 0.0457(4) 0.0234(3) 0.0097(3) 0.0140(3)
S(1) 0.0499(10) 0.0438(10) 0.052(1) 0.0105(8) 0.0023(8) -0.0007(7)
S(2) 0.0507(10) 0.0413(9) 0.0506(10) 0.0133(8) 0.0076(8) 0.0099(7)
P(1) 0.0347(8) 0.0424(9) 0.045(1) 0.0163(7) 0.0074(7) 0.0046(8)
P(2) 0.0317(8) 0.0347(8) 0.045(1) 0.0099(7) 0.0083(7) 0.0038(7)
C(1) 0.067(4) 0.087(5) 0.078(6) 0.037(4) 0.030(4) 0.010(4)
C(2) 0.114(7) 0.085(7) 0.064(5) 0.033(5) 0.041(4) -0.024(3)
C(3) 0.128(9) 0.141(7) 0.048(4) 0.063(6) 0.030(6) 0.012(5)
C(4) 0.144(9) 0.123(6) 0.066(6) 0.058(6) 0.068(4) 0.060(5)
C(5) 0.087(5) 0.080(5) 0.075(5) 0.003(5) 0.059(4) 0.007(5)
C(6) 0.062(5) 0.127(6) 0.075(5) 0.058(5) 0.018(4) 0.040(5)
C(7) 0.063(2) 0.124(8) 0.089(5) 0.040(5) -0.018(5) -0.018(5)
C(8) 0.106(8) 0.21(1) 0.052(6) 0.093(9) -0.019(4) 0.041(5)
C(9) 0.104(8) 0.120(8) 0.144(8) 0.088(6) 0.030(7) 0.080(6)
C(10) 0.078(7) 0.124(6) 0.122(7) 0.064(6) -0.008(6) 0.013(7)
C(11) 0.032(3) 0.049(3) 0.049(3) 0.019(2) 0.009(3) 0.007(3)
C(12) 0.057(4) 0.054(4) 0.065(4) 0.008(3) 0.011(4) -0.013(3)
C(13) 0.079(6) 0.052(4) 0.114(7) 0.007(4) 0.026(6) -0.014(5)
C(14) 0.065(5) 0.054(5) 0.119(6) 0.014(4) 0.026(5) 0.005(4)
C(15) 0.060(5) 0.073(4) 0.099(5) 0.025(3) 0.034(4) 0.043(4)
C(16) 0.045(4) 0.071(4) 0.049(4) 0.016(3) 0.006(3) 0.010(4)
C(17) 0.057(3) 0.047(3) 0.049(4) 0.034(3) 0.006(3) 0.002(3)
C(18) 0.059(4) 0.086(6) 0.096(7) 0.039(4) 0.028(4) 0.017(4)
C(19) 0.106(7) 0.113(7) 0.103(8) 0.072(5) 0.061(6) 0.010(5)
C(20) 0.131(7) 0.110(6) 0.076(7) 0.084(5) 0.023(6) -0.010(6)
C(21) 0.122(6) 0.067(5) 0.050(5) 0.061(5) -0.001(4) -0.015(4)
C(22) 0.060(4) 0.050(3) 0.054(5) 0.026(3) 0.004(3) 0.009(3)
C(23) 0.040(3) 0.040(4) 0.051(3) 0.016(3) -0.004(2) 0.004(3)
C(24) 0.044(3) 0.068(5) 0.072(5) 0.032(4) 0.004(4) 0.003(4)
C(25) 0.071(5) 0.069(5) 0.074(5) 0.040(4) -0.010(4) -0.001(4)
C(26) 0.090(5) 0.063(5) 0.054(5) 0.043(5) -0.021(3) -0.002(4)
C(27) 0.081(5) 0.068(5) 0.051(4) 0.029(4) 0.006(4) 0.011(4)
C(28) 0.046(4) 0.055(4) 0.058(4) 0.018(3) 0.008(3) 0.012(4)
C(29) 0.041(3) 0.038(2) 0.048(4) 0.018(2) 0.011(3) 0.007(3)
C(30) 0.041(3) 0.056(4) 0.073(5) 0.020(3) 0.004(3) 0.009(4)
C(31) 0.052(4) 0.064(4) 0.156(9) 0.037(3) 0.017(5) 0.026(5)
C(32) 0.076(4) 0.054(4) 0.122(8) 0.040(3) 0.031(5) 0.026(5)
C(33) 0.072(4) 0.036(3) 0.076(6) 0.019(3) 0.032(4) 0.011(4)
C(34) 0.045(4) 0.040(3) 0.061(5) 0.014(2) 0.021(3) 0.007(3)
C(35) 0.039(3) 0.033(3) 0.045(3) 0.008(2) 0.003(2) 0.009(2)
C(36) 0.043(3) 0.049(4) 0.047(4) 0.005(3) 0.015(3) 0.001(3)
C(37) 0.049(4) 0.055(4) 0.079(6) -0.001(3) 0.008(3) -0.007(4)
C(38) 0.036(4) 0.055(4) 0.086(5) -0.006(3) 0.007(3) 0.008(3)
C(39) 0.041(3) 0.062(5) 0.082(5) 0.008(3) 0.024(4) 0.016(3)
C(40) 0.044(3) 0.049(4) 0.069(5) 0.006(3) 0.025(3) 0.002(4)
C(41) 0.031(3) 0.047(3) 0.045(1) 0.009(3) 0.008(3) 0.004(2)
C(42) 0.050(4) 0.044(4) 0.056(3) 0.012(3) 0.016(3) 0.009(3)
C(43) 0.053(4) 0.072(5) 0.060(3) 0.022(4) 0.012(4) 0.032(3)
C(44) 0.044(4) 0.082(5) 0.060(5) 0.001(4) 0.006(4) 0.013(3)
C(45) 0.075(5) 0.063(5) 0.060(4) 0.006(4) 0.015(4) -0.013(4)
C(46) 0.053(4) 0.046(4) 0.061(4) 0.010(3) 0.017(4) -0.004(3)
C(47) 0.069(4) 0.099(7) 0.086(6) 0.015(4) -0.020(4) 0.048(5)
C(48) 0.072(4) 0.079(5) 0.069(6) 0.019(4) 0.016(4) -0.005(4)
C(49) 0.122(8) 0.067(6) 0.102(8) 0.003(5) -0.018(5) -0.009(4)
C(50) 0.26(1) 0.150(10) 0.053(7) 0.16(1) 0.035(9) 0.000(6)
C(51) 0.23(1) 0.35(2) 0.069(8) 0.25(1) 0.069(10) 0.061(9)
C(52) 0.127(9) 0.30(2) 0.096(9) 0.16(1) 0.067(7) 0.090(9)
C(53) 0.09(1) 0.07(1) 0.041(9) 0.03(1) 0.001(9) 0.00(1)
C(54) 0.08(1) 0.07(1) 0.038(8) 0.031(9) 0.013(8) -0.014(8)
C(55) 0.12(1) 0.10(1) 0.012(8) 0.03(1) 0.033(8) 0.012(8)
C(56) 0.07(1) 0.06(1) 0.19(3) 0.01(1) 0.08(1) -0.01(2)
C(57) 0.10(2) 0.05(2) 0.19(3) 0.01(1) 0.10(3) -0.02(2)
C(58) 0.07(1) 0.08(1) 0.09(1) 0.01(1) -0.016(8) -0.01(1)
C(59) 0.18(2) 0.068(10) 0.05(1) 0.04(1) -0.070(7) -0.007(8)
C(60) 0.10(2) 0.12(2) 0.16(2) 0.03(1) 0.02(1) 0.06(2)
C(61) 0.16(3) 0.14(2) 0.33(4) 0.08(2) 0.06(3) 0.16(3)
C(62) 0.29(4) 0.04(3) 0.09(2) -0.04(2) -0.12(2) 0.01(2)
C(63) 0.27(3) 0.06(1) 0.02(1) -0.07(2) 0.03(2) -0.023(8)
C(64) 0.34(4) 0.06(1) 0.13(2) 0.03(2) 0.16(3) 0.04(1)
C(65) 0.077(9) 0.068(7) 0.027(7) 0.022(6) 0.015(6) 0.018(6)
C(66) 0.10(1) 0.065(9) 0.048(10) 0.027(9) -0.002(7) 0.010(8)
C(67) 0.12(1) 0.08(1) 0.08(1) 0.041(10) -0.037(10) 0.020(10)
C(68) 0.13(2) 0.08(1) 0.03(1) 0.02(1) 0.00(1) 0.021(9)
C(69) 0.07(1) 0.05(1) 0.10(3) 0.03(1) -0.02(1) -0.02(1)
C(70) 0.069(9) 0.066(9) 0.07(1) 0.027(7) 0.005(7) 0.007(8)
C(71) 0.08(1) 0.07(1) 0.10(1) -0.004(7) 0.06(1) -0.024(9)
C(72) 0.12(2) 0.11(2) 0.12(1) 0.03(1) 0.09(1) 0.02(1)
C(73) 0.11(2) 0.27(4) 0.02(1) -0.04(2) 0.02(1) -0.01(2)
C(74) 0.10(3) 0.31(6) 0.08(2) -0.05(2) -0.02(2) 0.12(3)
C(75) 0.17(2) 0.17(2) 0.06(1) 0.09(2) 0.05(1) 0.03(2)
C(76) 0.15(2) 0.11(2) 0.14(2) 0.10(1) 0.10(2) 0.05(1)
C(77) 0.07(1) 0.076(8) 0.078(8) 0.038(8) 0.015(8) 0.003(6)
C(78) 0.12(2) 0.083(9) 0.05(1) 0.03(1) 0.02(1) -0.005(7)
C(79) 0.22(3) 0.09(2) 0.13(2) 0.09(2) 0.11(2) 0.07(1)
C(80) 0.22(3) 0.08(1) 0.13(2) 0.08(2) 0.11(2) 0.06(1)
C(81) 0.14(2) 0.10(1) 0.09(2) 0.07(1) 0.01(1) 0.031(10)
C(82) 0.09(1) 0.11(1) 0.075(8) 0.07(1) 0.022(9) 0.024(9)
C(83) 0.10(1) 0.05(1) 0.07(1) 0.017(9) 0.019(9) -0.031(9)
C(84) 0.17(3) 0.07(2) 0.12(2) 0.06(2) -0.10(2) -0.03(1)
C(85) 0.15(2) 0.07(1) 0.06(2) 0.07(1) -0.03(1) -0.01(1)
C(86) 0.07(1) 0.12(3) 0.13(3) 0.05(1) -0.06(2) -0.05(1)
C(87) 0.07(1) 0.12(2) 0.10(2) 0.04(1) 0.00(1) -0.05(1)
C(88) 0.071(9) 0.08(1) 0.09(1) 0.032(9) 0.007(8) -0.03(1)
B(1) 0.045(9) 0.085(10) 0.10(1) 0.029(9) 0.017(6) 0.054(6)
B(2) 0.12(1) 0.15(1) 0.06(1) 0.106(10) 0.063(9) 0.064(8)

loop_
_atom_type_symbol
_atom_type_description
_atom_type_scat_dispersion_real
_atom_type_scat_dispersion_imag
_atom_type_scat_source
C C 0.003 0.002
;International Tables for Crystallography
(1992, Vol. C, Tables 4.2.6.8 and 6.1.1.1)
;
H H 0.000 0.000
;International Tables for Crystallography
(1992, Vol. C, Table 6.1.1.2)
;
B B 0.001 0.001
;International Tables for Crystallography
(1992, Vol. C, Tables 4.2.6.8 and 6.1.1.1)
;
P P 0.102 0.094
;International Tables for Crystallography
(1992, Vol. C, Tables 4.2.6.8 and 6.1.1.1)
;
S S 0.125 0.123
;International Tables for Crystallography
(1992, Vol. C, Tables 4.2.6.8 and 6.1.1.1)
;
Mo Mo -1.683 0.686
;International Tables for Crystallography
(1992, Vol. C, Tables 4.2.6.8 and 6.1.1.1)
;
Ir Ir -1.444 7.990
;International Tables for Crystallography
(1992, Vol. C, Tables 4.2.6.8 and 6.1.1.1)
;
O O 0.011 0.006
;International Tables for Crystallography
(1992, Vol. C, Tables 4.2.6.8 and 6.1.1.1)
;

loop_
_geom_angle_atom_site_label_1
_geom_angle_atom_site_label_2
_geom_angle_atom_site_label_3
_geom_angle
_geom_angle_site_symmetry_1
_geom_angle_site_symmetry_2
_geom_angle_site_symmetry_3
_geom_angle_publ_flag
S(1) Ir S(2) 78.96(6) 1_555 1_555 1_555 yes
S(1) Ir P(1) 103.76(7) 1_555 1_555 1_555 yes
S(1) Ir P(2) 101.34(6) 1_555 1_555 1_555 yes
S(1) Ir H(41) 173(2) 1_555 1_555 1_555 no
S(1) Ir H(42) 90(2) 1_555 1_555 1_555 no
S(2) Ir P(1) 96.67(6) 1_555 1_555 1_555 yes
S(2) Ir P(2) 101.97(7) 1_555 1_555 1_555 yes
S(2) Ir H(41) 94(2) 1_555 1_555 1_555 no
S(2) Ir H(42) 169(2) 1_555 1_555 1_555 no
P(1) Ir P(2) 151.12(6) 1_555 1_555 1_555 yes
P(1) Ir H(41) 77(2) 1_555 1_555 1_555 no
P(1) Ir H(42) 82(2) 1_555 1_555 1_555 no
P(2) Ir H(41) 79(2) 1_555 1_555 1_555 no
P(2) Ir H(42) 83(2) 1_555 1_555 1_555 no
H(41) Ir H(42) 95(3) 1_555 1_555 1_555 no
S(1) Mo S(2) 76.51(6) 1_555 1_555 1_555 yes
S(1) Mo C(1) 81.4(2) 1_555 1_555 1_555 yes
S(1) Mo C(2) 83.6(2) 1_555 1_555 1_555 yes
S(1) Mo C(3) 116.7(3) 1_555 1_555 1_555 yes
S(1) Mo C(4) 139.5(4) 1_555 1_555 1_555 yes
S(1) Mo C(5) 114.1(3) 1_555 1_555 1_555 yes
S(1) Mo C(6) 76.8(3) 1_555 1_555 1_555 yes
S(1) Mo C(7) 85.9(3) 1_555 1_555 1_555 yes
S(1) Mo C(8) 121.9(3) 1_555 1_555 1_555 yes
S(1) Mo C(9) 133.8(3) 1_555 1_555 1_555 yes
S(1) Mo C(10) 102.7(3) 1_555 1_555 1_555 yes
S(2) Mo C(1) 87.3(2) 1_555 1_555 1_555 yes
S(2) Mo C(2) 123.2(2) 1_555 1_555 1_555 yes
S(2) Mo C(3) 139.2(2) 1_555 1_555 1_555 yes
S(2) Mo C(4) 108.5(2) 1_555 1_555 1_555 yes
S(2) Mo C(5) 81.2(2) 1_555 1_555 1_555 yes
S(2) Mo C(6) 91.0(2) 1_555 1_555 1_555 yes
S(2) Mo C(7) 126.8(3) 1_555 1_555 1_555 yes
S(2) Mo C(8) 133.2(4) 1_555 1_555 1_555 yes
S(2) Mo C(9) 99.2(3) 1_555 1_555 1_555 yes
S(2) Mo C(10) 76.7(2) 1_555 1_555 1_555 yes
C(1) Mo C(2) 36.9(3) 1_555 1_555 1_555 yes
C(1) Mo C(3) 59.5(4) 1_555 1_555 1_555 yes
C(1) Mo C(4) 59.3(4) 1_555 1_555 1_555 yes
C(1) Mo C(5) 36.0(3) 1_555 1_555 1_555 yes
C(1) Mo C(6) 157.9(4) 1_555 1_555 1_555 yes
C(1) Mo C(7) 139.4(4) 1_555 1_555 1_555 yes
C(1) Mo C(8) 134.6(4) 1_555 1_555 1_555 yes
C(1) Mo C(9) 144.8(4) 1_555 1_555 1_555 yes
C(1) Mo C(10) 161.9(3) 1_555 1_555 1_555 yes
C(2) Mo C(3) 35.2(4) 1_555 1_555 1_555 yes
C(2) Mo C(4) 59.6(4) 1_555 1_555 1_555 yes
C(2) Mo C(5) 59.7(3) 1_555 1_555 1_555 yes
C(2) Mo C(6) 135.0(3) 1_555 1_555 1_555 yes
C(2) Mo C(7) 103.5(4) 1_555 1_555 1_555 yes
C(2) Mo C(8) 102.5(4) 1_555 1_555 1_555 yes
C(2) Mo C(9) 130.9(4) 1_555 1_555 1_555 yes
C(2) Mo C(10) 160.0(3) 1_555 1_555 1_555 yes
C(3) Mo C(4) 35.7(4) 1_555 1_555 1_555 yes
C(3) Mo C(5) 58.0(3) 1_555 1_555 1_555 yes
C(3) Mo C(6) 128.8(3) 1_555 1_555 1_555 yes
C(3) Mo C(7) 93.6(4) 1_555 1_555 1_555 yes
C(3) Mo C(8) 75.1(4) 1_555 1_555 1_555 yes
C(3) Mo C(9) 96.6(5) 1_555 1_555 1_555 yes
C(3) Mo C(10) 130.1(4) 1_555 1_555 1_555 yes
C(4) Mo C(5) 34.0(4) 1_555 1_555 1_555 yes
C(4) Mo C(6) 141.0(4) 1_555 1_555 1_555 yes
C(4) Mo C(7) 116.9(4) 1_555 1_555 1_555 yes
C(4) Mo C(8) 84.8(4) 1_555 1_555 1_555 yes
C(4) Mo C(9) 86.0(5) 1_555 1_555 1_555 yes
C(4) Mo C(10) 117.6(5) 1_555 1_555 1_555 yes
C(5) Mo C(6) 164.3(4) 1_555 1_555 1_555 yes
C(5) Mo C(7) 150.0(3) 1_555 1_555 1_555 yes
C(5) Mo C(8) 118.5(4) 1_555 1_555 1_555 yes
C(5) Mo C(9) 110.5(4) 1_555 1_555 1_555 yes
C(5) Mo C(10) 130.8(4) 1_555 1_555 1_555 yes
C(6) Mo C(7) 35.8(4) 1_555 1_555 1_555 yes
C(6) Mo C(8) 58.3(4) 1_555 1_555 1_555 yes
C(6) Mo C(9) 57.1(4) 1_555 1_555 1_555 yes
C(6) Mo C(10) 33.6(4) 1_555 1_555 1_555 yes
C(7) Mo C(8) 36.2(4) 1_555 1_555 1_555 yes
C(7) Mo C(9) 59.6(4) 1_555 1_555 1_555 yes
C(7) Mo C(10) 58.7(4) 1_555 1_555 1_555 yes
C(8) Mo C(9) 35.4(5) 1_555 1_555 1_555 yes
C(8) Mo C(10) 58.0(4) 1_555 1_555 1_555 yes
C(9) Mo C(10) 34.4(4) 1_555 1_555 1_555 yes
Ir S(1) Mo 102.55(6) 1_555 1_555 1_555 yes
Ir S(2) Mo 101.58(6) 1_555 1_555 1_555 yes
Ir P(1) C(11) 113.7(2) 1_555 1_555 1_555 yes
Ir P(1) C(17) 119.3(2) 1_555 1_555 1_555 yes
Ir P(1) C(23) 113.9(2) 1_555 1_555 1_555 yes
C(11) P(1) C(17) 105.8(3) 1_555 1_555 1_555 yes
C(11) P(1) C(23) 101.0(3) 1_555 1_555 1_555 yes
C(17) P(1) C(23) 100.9(3) 1_555 1_555 1_555 yes
Ir P(2) C(29) 116.8(2) 1_555 1_555 1_555 yes
Ir P(2) C(35) 122.1(2) 1_555 1_555 1_555 yes
Ir P(2) C(41) 109.9(2) 1_555 1_555 1_555 yes
C(29) P(2) C(35) 103.7(3) 1_555 1_555 1_555 yes
C(29) P(2) C(41) 102.7(3) 1_555 1_555 1_555 yes
C(35) P(2) C(41) 98.6(3) 1_555 1_555 1_555 yes
Mo C(1) C(2) 72.3(6) 1_555 1_555 1_555 yes
Mo C(1) C(5) 75.3(6) 1_555 1_555 1_555 yes
Mo C(1) H(1) 118.0(7) 1_555 1_555 1_555 no
C(2) C(1) C(5) 107.0(8) 1_555 1_555 1_555 yes
C(2) C(1) H(1) 126.5(9) 1_555 1_555 1_555 no
C(5) C(1) H(1) 126.5(7) 1_555 1_555 1_555 no
Mo C(2) C(1) 70.8(6) 1_555 1_555 1_555 yes
Mo C(2) C(3) 73.3(7) 1_555 1_555 1_555 yes
Mo C(2) H(2) 121.0(8) 1_555 1_555 1_555 no
C(1) C(2) C(3) 106.7(8) 1_555 1_555 1_555 yes
C(1) C(2) H(2) 126(1) 1_555 1_555 1_555 no
C(3) C(2) H(2) 126.7(8) 1_555 1_555 1_555 no
Mo C(3) C(2) 71.5(6) 1_555 1_555 1_555 yes
Mo C(3) C(4) 74.4(6) 1_555 1_555 1_555 yes
Mo C(3) H(3) 120.8(9) 1_555 1_555 1_555 no
C(2) C(3) C(4) 110.0(8) 1_555 1_555 1_555 yes
C(2) C(3) H(3) 124(1) 1_555 1_555 1_555 no
C(4) C(3) H(3) 125(1) 1_555 1_555 1_555 no
Mo C(4) C(3) 69.9(6) 1_555 1_555 1_555 yes
Mo C(4) C(5) 72.4(6) 1_555 1_555 1_555 yes
Mo C(4) H(4) 122(1) 1_555 1_555 1_555 no
C(3) C(4) C(5) 106(1) 1_555 1_555 1_555 yes
C(3) C(4) H(4) 126(1) 1_555 1_555 1_555 no
C(5) C(4) H(4) 126.7(9) 1_555 1_555 1_555 no
Mo C(5) C(1) 68.6(5) 1_555 1_555 1_555 yes
Mo C(5) C(4) 73.6(6) 1_555 1_555 1_555 yes
Mo C(5) H(5) 124.1(8) 1_555 1_555 1_555 no
C(1) C(5) C(4) 109.4(7) 1_555 1_555 1_555 yes
C(1) C(5) H(5) 125.3(9) 1_555 1_555 1_555 no
C(4) C(5) H(5) 125(1) 1_555 1_555 1_555 no
Mo C(6) C(7) 70.6(5) 1_555 1_555 1_555 yes
Mo C(6) C(10) 75.9(6) 1_555 1_555 1_555 yes
Mo C(6) H(6) 120.6(8) 1_555 1_555 1_555 no
C(7) C(6) C(10) 111.2(9) 1_555 1_555 1_555 yes
C(7) C(6) H(6) 124(1) 1_555 1_555 1_555 no
C(10) C(6) H(6) 124.5(10) 1_555 1_555 1_555 no
Mo C(7) C(6) 73.6(5) 1_555 1_555 1_555 yes
Mo C(7) C(8) 71.6(6) 1_555 1_555 1_555 yes
Mo C(7) H(7) 119.2(9) 1_555 1_555 1_555 no
C(6) C(7) C(8) 104.5(9) 1_555 1_555 1_555 yes
C(6) C(7) H(7) 127(1) 1_555 1_555 1_555 no
C(8) C(7) H(7) 127(1) 1_555 1_555 1_555 no
Mo C(8) C(7) 72.2(6) 1_555 1_555 1_555 yes
Mo C(8) C(9) 74.2(7) 1_555 1_555 1_555 yes
Mo C(8) H(8) 119(1) 1_555 1_555 1_555 no
C(7) C(8) C(9) 108.8(9) 1_555 1_555 1_555 yes
C(7) C(8) H(8) 125(1) 1_555 1_555 1_555 no
C(9) C(8) H(8) 125(1) 1_555 1_555 1_555 no
Mo C(9) C(8) 70.3(8) 1_555 1_555 1_555 yes
Mo C(9) C(10) 75.3(8) 1_555 1_555 1_555 yes
Mo C(9) H(9) 120.0(9) 1_555 1_555 1_555 no
C(8) C(9) C(10) 108(1) 1_555 1_555 1_555 yes
C(8) C(9) H(9) 125(1) 1_555 1_555 1_555 no
C(10) C(9) H(9) 125(1) 1_555 1_555 1_555 no
Mo C(10) C(6) 70.5(7) 1_555 1_555 1_555 yes
Mo C(10) C(9) 70.3(8) 1_555 1_555 1_555 yes
Mo C(10) H(10) 124.6(8) 1_555 1_555 1_555 no
C(6) C(10) C(9) 107.3(10) 1_555 1_555 1_555 yes
C(6) C(10) H(10) 126(1) 1_555 1_555 1_555 no
C(9) C(10) H(10) 126(1) 1_555 1_555 1_555 no
P(1) C(11) C(12) 121.4(5) 1_555 1_555 1_555 yes
P(1) C(11) C(16) 118.1(4) 1_555 1_555 1_555 yes
C(12) C(11) C(16) 120.2(6) 1_555 1_555 1_555 yes
C(11) C(12) C(13) 119.2(8) 1_555 1_555 1_555 yes
C(11) C(12) H(11) 120.4(6) 1_555 1_555 1_555 no
C(13) C(12) H(11) 120.4(7) 1_555 1_555 1_555 no
C(12) C(13) C(14) 120.8(8) 1_555 1_555 1_555 yes
C(12) C(13) H(12) 119.6(10) 1_555 1_555 1_555 no
C(14) C(13) H(12) 119.6(8) 1_555 1_555 1_555 no
C(13) C(14) C(15) 122.9(7) 1_555 1_555 1_555 yes
C(13) C(14) H(13) 118.6(9) 1_555 1_555 1_555 no
C(15) C(14) H(13) 118(1) 1_555 1_555 1_555 no
C(14) C(15) C(16) 117.5(8) 1_555 1_555 1_555 yes
C(14) C(15) H(14) 121.2(7) 1_555 1_555 1_555 no
C(16) C(15) H(14) 121.2(8) 1_555 1_555 1_555 no
C(11) C(16) C(15) 119.3(6) 1_555 1_555 1_555 yes
C(11) C(16) H(15) 120.4(6) 1_555 1_555 1_555 no
C(15) C(16) H(15) 120.4(8) 1_555 1_555 1_555 no
P(1) C(17) C(18) 125.0(5) 1_555 1_555 1_555 yes
P(1) C(17) C(22) 117.7(6) 1_555 1_555 1_555 yes
C(18) C(17) C(22) 117.1(7) 1_555 1_555 1_555 yes
C(17) C(18) C(19) 121.3(7) 1_555 1_555 1_555 yes
C(17) C(18) H(16) 119.3(9) 1_555 1_555 1_555 no
C(19) C(18) H(16) 119.4(9) 1_555 1_555 1_555 no
C(18) C(19) C(20) 119(1) 1_555 1_555 1_555 yes
C(18) C(19) H(17) 120.1(8) 1_555 1_555 1_555 no
C(20) C(19) H(17) 120(1) 1_555 1_555 1_555 no
C(19) C(20) C(21) 119(1) 1_555 1_555 1_555 yes
C(19) C(20) H(18) 120(1) 1_555 1_555 1_555 no
C(21) C(20) H(18) 120.1(9) 1_555 1_555 1_555 no
C(20) C(21) C(22) 120.5(7) 1_555 1_555 1_555 yes
C(20) C(21) H(19) 119(1) 1_555 1_555 1_555 no
C(22) C(21) H(19) 119.7(10) 1_555 1_555 1_555 no
C(17) C(22) C(21) 121.2(7) 1_555 1_555 1_555 yes
C(17) C(22) H(20) 119.4(8) 1_555 1_555 1_555 no
C(21) C(22) H(20) 119.4(6) 1_555 1_555 1_555 no
P(1) C(23) C(24) 120.3(6) 1_555 1_555 1_555 yes
P(1) C(23) C(28) 122.0(6) 1_555 1_555 1_555 yes
C(24) C(23) C(28) 117.7(7) 1_555 1_555 1_555 yes
C(23) C(24) C(25) 121.4(8) 1_555 1_555 1_555 yes
C(23) C(24) H(21) 119.3(7) 1_555 1_555 1_555 no
C(25) C(24) H(21) 119.3(8) 1_555 1_555 1_555 no
C(24) C(25) C(26) 120.7(9) 1_555 1_555 1_555 yes
C(24) C(25) H(22) 119.6(9) 1_555 1_555 1_555 no
C(26) C(25) H(22) 119.7(9) 1_555 1_555 1_555 no
C(25) C(26) C(27) 119.4(8) 1_555 1_555 1_555 yes
C(25) C(26) H(23) 120.3(10) 1_555 1_555 1_555 no
C(27) C(26) H(23) 120.3(9) 1_555 1_555 1_555 no
C(26) C(27) C(28) 120.5(8) 1_555 1_555 1_555 yes
C(26) C(27) H(24) 119.8(8) 1_555 1_555 1_555 no
C(28) C(27) H(24) 119.7(9) 1_555 1_555 1_555 no
C(23) C(28) C(27) 120.3(7) 1_555 1_555 1_555 yes
C(23) C(28) H(25) 119.8(7) 1_555 1_555 1_555 no
C(27) C(28) H(25) 119.8(8) 1_555 1_555 1_555 no
P(2) C(29) C(30) 124.0(4) 1_555 1_555 1_555 yes
P(2) C(29) C(34) 117.8(5) 1_555 1_555 1_555 yes
C(30) C(29) C(34) 118.2(7) 1_555 1_555 1_555 yes
C(29) C(30) C(31) 120.5(6) 1_555 1_555 1_555 yes
C(29) C(30) H(26) 119.8(8) 1_555 1_555 1_555 no
C(31) C(30) H(26) 119.8(7) 1_555 1_555 1_555 no
C(30) C(31) C(32) 120.5(8) 1_555 1_555 1_555 yes
C(30) C(31) H(27) 119.8(7) 1_555 1_555 1_555 no
C(32) C(31) H(27) 119.8(9) 1_555 1_555 1_555 no
C(31) C(32) C(33) 120.0(8) 1_555 1_555 1_555 yes
C(31) C(32) H(28) 120.0(9) 1_555 1_555 1_555 no
C(33) C(32) H(28) 120.0(6) 1_555 1_555 1_555 no
C(32) C(33) C(34) 119.5(6) 1_555 1_555 1_555 yes
C(32) C(33) H(29) 120.2(8) 1_555 1_555 1_555 no
C(34) C(33) H(29) 120.2(8) 1_555 1_555 1_555 no
C(29) C(34) C(33) 121.3(6) 1_555 1_555 1_555 yes
C(29) C(34) H(30) 119.3(7) 1_555 1_555 1_555 no
C(33) C(34) H(30) 119.3(5) 1_555 1_555 1_555 no
P(2) C(35) C(36) 120.7(5) 1_555 1_555 1_555 yes
P(2) C(35) C(40) 120.5(5) 1_555 1_555 1_555 yes
C(36) C(35) C(40) 118.7(5) 1_555 1_555 1_555 yes
C(35) C(36) C(37) 121.3(7) 1_555 1_555 1_555 yes
C(35) C(36) H(31) 119.3(5) 1_555 1_555 1_555 no
C(37) C(36) H(31) 119.4(7) 1_555 1_555 1_555 no
C(36) C(37) C(38) 120.0(7) 1_555 1_555 1_555 yes
C(36) C(37) H(32) 120.0(8) 1_555 1_555 1_555 no
C(38) C(37) H(32) 120.0(6) 1_555 1_555 1_555 no
C(37) C(38) C(39) 119.4(6) 1_555 1_555 1_555 yes
C(37) C(38) H(33) 120.3(8) 1_555 1_555 1_555 no
C(39) C(38) H(33) 120.3(8) 1_555 1_555 1_555 no
C(38) C(39) C(40) 120.5(8) 1_555 1_555 1_555 yes
C(38) C(39) H(34) 119.8(6) 1_555 1_555 1_555 no
C(40) C(39) H(34) 119.8(7) 1_555 1_555 1_555 no
C(35) C(40) C(39) 120.0(7) 1_555 1_555 1_555 yes
C(35) C(40) H(35) 120.0(5) 1_555 1_555 1_555 no
C(39) C(40) H(35) 120.0(8) 1_555 1_555 1_555 no
P(2) C(41) C(42) 118.2(5) 1_555 1_555 1_555 yes
P(2) C(41) C(46) 124.2(6) 1_555 1_555 1_555 yes
C(42) C(41) C(46) 117.5(6) 1_555 1_555 1_555 yes
C(41) C(42) C(43) 121.8(7) 1_555 1_555 1_555 yes
C(41) C(42) H(36) 119.1(7) 1_555 1_555 1_555 no
C(43) C(42) H(36) 119.1(8) 1_555 1_555 1_555 no
C(42) C(43) C(44) 120.7(8) 1_555 1_555 1_555 yes
C(42) C(43) H(37) 119.7(8) 1_555 1_555 1_555 no
C(44) C(43) H(37) 119.6(8) 1_555 1_555 1_555 no
C(43) C(44) C(45) 117.0(7) 1_555 1_555 1_555 yes
C(43) C(44) H(38) 121.5(9) 1_555 1_555 1_555 no
C(45) C(44) H(38) 121.5(9) 1_555 1_555 1_555 no
C(44) C(45) C(46) 121.8(8) 1_555 1_555 1_555 yes
C(44) C(45) H(39) 119.1(8) 1_555 1_555 1_555 no
C(46) C(45) H(39) 119.1(9) 1_555 1_555 1_555 no
C(41) C(46) C(45) 121.2(7) 1_555 1_555 1_555 yes
C(41) C(46) H(40) 119.4(7) 1_555 1_555 1_555 no
C(45) C(46) H(40) 119.4(8) 1_555 1_555 1_555 no
C(48) C(47) C(52) 113.8(9) 1_555 1_555 1_555 yes
C(48) C(47) B(1) 116(1) 1_555 1_555 1_555 yes
C(52) C(47) B(1) 129.4(9) 1_555 1_555 1_555 yes
C(47) C(48) C(49) 124(1) 1_555 1_555 1_555 yes
C(47) C(48) H(45) 117.8(8) 1_555 1_555 1_555 no
C(49) C(48) H(45) 117.8(8) 1_555 1_555 1_555 no
C(48) C(49) C(50) 120.2(10) 1_555 1_555 1_555 yes
C(48) C(49) H(46) 119(1) 1_555 1_555 1_555 no
C(50) C(49) H(46) 119.9(10) 1_555 1_555 1_555 no
C(49) C(50) C(51) 119(1) 1_555 1_555 1_555 yes
C(49) C(50) B(2) 103(1) 1_555 1_555 1_555 yes
C(51) C(50) B(2) 137(1) 1_555 1_555 1_555 yes
C(50) C(51) C(52) 118(1) 1_555 1_555 1_555 yes
C(50) C(51) H(47) 120(1) 1_555 1_555 1_555 no
C(52) C(51) H(47) 120(1) 1_555 1_555 1_555 no
C(47) C(52) C(51) 123(1) 1_555 1_555 1_555 yes
C(47) C(52) H(48) 118(1) 1_555 1_555 1_555 no
C(51) C(52) H(48) 118(1) 1_555 1_555 1_555 no
C(54) C(53) C(58) 117(2) 1_555 1_555 1_555 yes
C(54) C(53) C(85) 48(1) 1_555 1_555 2_556 yes
C(54) C(53) C(86) 48(3) 1_555 1_555 2_556 yes
C(54) C(53) C(87) 118(2) 1_555 1_555 2_556 yes
C(54) C(53) B(1) 120(2) 1_555 1_555 1_555 yes
C(54) C(53) H(76) 45.1(10) 1_555 1_555 2_556 no
C(58) C(53) C(85) 69(1) 1_555 1_555 2_556 yes
C(58) C(53) C(86) 89(4) 1_555 1_555 2_556 yes
C(58) C(53) C(87) 53(1) 1_555 1_555 2_556 yes
C(58) C(53) B(1) 121(1) 1_555 1_555 1_555 yes
C(58) C(53) H(76) 144(2) 1_555 1_555 2_556 no
C(85) C(53) C(86) 51(3) 2_556 1_555 2_556 yes
C(85) C(53) C(87) 95(2) 2_556 1_555 2_556 yes
C(85) C(53) B(1) 164(2) 2_556 1_555 1_555 yes
C(85) C(53) H(76) 89(1) 2_556 1_555 2_556 no
C(86) C(53) C(87) 69(4) 2_556 1_555 2_556 yes
C(86) C(53) B(1) 132(3) 2_556 1_555 1_555 yes
C(86) C(53) H(76) 55(3) 2_556 1_555 2_556 no
C(87) C(53) B(1) 99(1) 2_556 1_555 1_555 yes
C(87) C(53) H(76) 103(1) 2_556 1_555 2_556 no
B(1) C(53) H(76) 85(1) 1_555 1_555 2_556 no
C(53) C(54) C(55) 121(2) 1_555 1_555 1_555 yes
C(53) C(54) C(85) 82(1) 1_555 1_555 2_556 yes
C(53) C(54) C(86) 30(2) 1_555 1_555 2_556 yes
C(53) C(54) H(49) 119(2) 1_555 1_555 1_555 no
C(53) C(54) H(76) 54(1) 1_555 1_555 2_556 no
C(55) C(54) C(85) 40(1) 1_555 1_555 2_556 yes
C(55) C(54) C(86) 106(2) 1_555 1_555 2_556 yes
C(55) C(54) H(49) 118(1) 1_555 1_555 1_555 no
C(55) C(54) H(76) 150(2) 1_555 1_555 2_556 no
C(85) C(54) C(86) 73(2) 2_556 1_555 2_556 yes
C(85) C(54) H(49) 158(2) 2_556 1_555 1_555 no
C(85) C(54) H(76) 128(2) 2_556 1_555 2_556 no
C(86) C(54) H(49) 126(2) 2_556 1_555 1_555 no
C(86) C(54) H(76) 55(2) 2_556 1_555 2_556 no
H(49) C(54) H(76) 72(1) 1_555 1_555 2_556 no
C(54) C(55) C(56) 120(2) 1_555 1_555 1_555 yes
C(54) C(55) C(85) 66(2) 1_555 1_555 2_556 yes
C(54) C(55) H(50) 119(2) 1_555 1_555 1_555 no
C(54) C(55) H(75) 94(3) 1_555 1_555 2_556 no
C(56) C(55) C(85) 54(2) 1_555 1_555 2_556 yes
C(56) C(55) H(50) 119(2) 1_555 1_555 1_555 no
C(56) C(55) H(75) 81(2) 1_555 1_555 2_556 no
C(85) C(55) H(50) 169(2) 2_556 1_555 1_555 no
C(85) C(55) H(75) 76(2) 2_556 1_555 2_556 no
H(50) C(55) H(75) 93(2) 1_555 1_555 2_556 no
C(55) C(56) C(57) 116(3) 1_555 1_555 1_555 yes
C(55) C(56) C(84) 120(4) 1_555 1_555 2_556 yes
C(55) C(56) C(85) 41(1) 1_555 1_555 2_556 yes
C(55) C(56) H(51) 121(3) 1_555 1_555 1_555 no
C(57) C(56) C(84) 20(2) 1_555 1_555 2_556 yes
C(57) C(56) C(85) 76(3) 1_555 1_555 2_556 yes
C(57) C(56) H(51) 121(3) 1_555 1_555 1_555 no
C(84) C(56) C(85) 79(3) 2_556 1_555 2_556 yes
C(84) C(56) H(51) 113(3) 2_556 1_555 1_555 no
C(85) C(56) H(51) 158(3) 2_556 1_555 1_555 no
C(56) C(57) C(58) 125(3) 1_555 1_555 1_555 yes
C(56) C(57) C(83) 148(5) 1_555 1_555 2_556 yes
C(56) C(57) C(84) 56(6) 1_555 1_555 2_556 yes
C(56) C(57) C(85) 49(2) 1_555 1_555 2_556 yes
C(56) C(57) H(52) 117(4) 1_555 1_555 1_555 no
C(58) C(57) C(83) 83(3) 1_555 1_555 2_556 yes
C(58) C(57) C(84) 115(9) 1_555 1_555 2_556 yes
C(58) C(57) C(85) 75(2) 1_555 1_555 2_556 yes
C(58) C(57) H(52) 117(3) 1_555 1_555 1_555 no
C(83) C(57) C(84) 129(8) 2_556 1_555 2_556 yes
C(83) C(57) C(85) 154(3) 2_556 1_555 2_556 yes
C(83) C(57) H(52) 37(2) 2_556 1_555 1_555 no
C(84) C(57) C(85) 73(7) 2_556 1_555 2_556 yes
C(84) C(57) H(52) 97(7) 2_556 1_555 1_555 no
C(85) C(57) H(52) 166(4) 2_556 1_555 1_555 no
C(53) C(58) C(57) 118(2) 1_555 1_555 1_555 yes
C(53) C(58) C(83) 148(1) 1_555 1_555 2_556 yes
C(53) C(58) C(84) 113(2) 1_555 1_555 2_556 yes
C(53) C(58) C(85) 66(1) 1_555 1_555 2_556 yes
C(53) C(58) C(86) 28(1) 1_555 1_555 2_556 yes
C(53) C(58) C(87) 64(1) 1_555 1_555 2_556 yes
C(53) C(58) C(88) 128(1) 1_555 1_555 2_556 yes
C(53) C(58) H(53) 120(2) 1_555 1_555 1_555 no
C(57) C(58) C(83) 35(1) 1_555 1_555 2_556 yes
C(57) C(58) C(84) 13(2) 1_555 1_555 2_556 yes
C(57) C(58) C(85) 51(2) 1_555 1_555 2_556 yes
C(57) C(58) C(86) 96(2) 1_555 1_555 2_556 yes
C(57) C(58) C(87) 116(2) 1_555 1_555 2_556 yes
C(57) C(58) C(88) 84(2) 1_555 1_555 2_556 yes
C(57) C(58) H(53) 120(2) 1_555 1_555 1_555 no
C(83) C(58) C(84) 44(1) 2_556 1_555 2_556 yes
C(83) C(58) C(85) 86(1) 2_556 1_555 2_556 yes
C(83) C(58) C(86) 121(2) 2_556 1_555 2_556 yes
C(83) C(58) C(87) 108(2) 2_556 1_555 2_556 yes
C(83) C(58) C(88) 53(1) 2_556 1_555 2_556 yes
C(83) C(58) H(53) 87(1) 2_556 1_555 1_555 no
C(84) C(58) C(85) 47(1) 2_556 1_555 2_556 yes
C(84) C(58) C(86) 95(2) 2_556 1_555 2_556 yes
C(84) C(58) C(87) 126(2) 2_556 1_555 2_556 yes
C(84) C(58) C(88) 96(2) 2_556 1_555 2_556 yes
C(84) C(58) H(53) 124(2) 2_556 1_555 1_555 no
C(85) C(58) C(86) 50(1) 2_556 1_555 2_556 yes
C(85) C(58) C(87) 99(1) 2_556 1_555 2_556 yes
C(85) C(58) C(88) 121(2) 2_556 1_555 2_556 yes
C(85) C(58) H(53) 170(1) 2_556 1_555 1_555 no
C(86) C(58) C(87) 55(1) 2_556 1_555 2_556 yes
C(86) C(58) C(88) 113(2) 2_556 1_555 2_556 yes
C(86) C(58) H(53) 138(2) 2_556 1_555 1_555 no
C(87) C(58) C(88) 64(1) 2_556 1_555 2_556 yes
C(87) C(58) H(53) 89(1) 2_556 1_555 1_555 no
C(88) C(58) H(53) 59(1) 2_556 1_555 1_555 no
C(60) C(59) C(64) 110(2) 1_555 1_555 1_555 yes
C(60) C(59) B(1) 125(2) 1_555 1_555 1_555 yes
C(64) C(59) B(1) 123(2) 1_555 1_555 1_555 yes
C(59) C(60) C(61) 128(2) 1_555 1_555 1_555 yes
C(59) C(60) H(54) 115(2) 1_555 1_555 1_555 no
C(59) C(60) H(77) 80(1) 1_555 1_555 2_556 no
C(61) C(60) H(54) 115(2) 1_555 1_555 1_555 no
C(61) C(60) H(77) 149(2) 1_555 1_555 2_556 no
H(54) C(60) H(77) 36.0(9) 1_555 1_555 2_556 no
C(60) C(61) C(62) 104(3) 1_555 1_555 1_555 yes
C(60) C(61) C(63) 111(3) 1_555 1_555 2_666 yes
C(60) C(61) H(55) 130(3) 1_555 1_555 1_555 no
C(60) C(61) H(57) 105(4) 1_555 1_555 2_666 no
C(62) C(61) C(63) 19(1) 1_555 1_555 2_666 yes
C(62) C(61) H(55) 125(3) 1_555 1_555 1_555 no
C(62) C(61) H(57) 15(2) 1_555 1_555 2_666 no
C(63) C(61) H(55) 116(3) 2_666 1_555 1_555 no
C(63) C(61) H(57) 6(2) 2_666 1_555 2_666 no
H(55) C(61) H(57) 122(4) 1_555 1_555 2_666 no
C(61) C(62) C(62) 129(3) 1_555 1_555 2_666 yes
C(61) C(62) C(63) 128(3) 1_555 1_555 1_555 yes
C(61) C(62) C(63) 103(6) 1_555 1_555 2_666 yes
C(61) C(62) C(64) 113(3) 1_555 1_555 2_666 yes
C(61) C(62) H(56) 116(4) 1_555 1_555 1_555 no
C(61) C(62) H(57) 12(1) 1_555 1_555 2_666 no
C(62) C(62) C(63) 20(2) 2_666 1_555 1_555 yes
C(62) C(62) C(63) 61(6) 2_666 1_555 2_666 yes
C(62) C(62) C(64) 90(3) 2_666 1_555 2_666 yes
C(62) C(62) H(56) 113(4) 2_666 1_555 1_555 no
C(62) C(62) H(57) 119(4) 2_666 1_555 2_666 no
C(63) C(62) C(63) 81(7) 1_555 1_555 2_666 yes
C(63) C(62) C(64) 106(3) 1_555 1_555 2_666 yes
C(63) C(62) H(56) 113(3) 1_555 1_555 1_555 no
C(63) C(62) H(57) 123(4) 1_555 1_555 2_666 no
C(63) C(62) C(64) 46(5) 2_666 1_555 2_666 yes
C(63) C(62) H(56) 97(6) 2_666 1_555 1_555 no
C(63) C(62) H(57) 91(6) 2_666 1_555 2_666 no
C(64) C(62) H(56) 52(2) 2_666 1_555 1_555 no
C(64) C(62) H(57) 107(4) 2_666 1_555 2_666 no
H(56) C(62) H(57) 122(6) 1_555 1_555 2_666 no
C(61) C(63) C(62) 125(3) 2_666 1_555 1_555 yes
C(61) C(63) C(62) 57(5) 2_666 1_555 2_666 yes
C(61) C(63) C(63) 111(3) 2_666 1_555 2_666 yes
C(61) C(63) C(64) 119(4) 2_666 1_555 1_555 yes
C(61) C(63) H(56) 91(2) 2_666 1_555 2_666 no
C(61) C(63) H(57) 4(1) 2_666 1_555 1_555 no
C(62) C(63) C(62) 98(7) 1_555 1_555 2_666 yes
C(62) C(63) C(63) 22(2) 1_555 1_555 2_666 yes
C(62) C(63) C(64) 114(3) 1_555 1_555 1_555 yes
C(62) C(63) H(56) 113(3) 1_555 1_555 2_666 no
C(62) C(63) H(57) 122(3) 1_555 1_555 1_555 no
C(62) C(63) C(63) 76(7) 2_666 1_555 2_666 yes
C(62) C(63) C(64) 114(6) 2_666 1_555 1_555 yes
C(62) C(63) H(56) 55(4) 2_666 1_555 2_666 no
C(62) C(63) H(57) 54(5) 2_666 1_555 1_555 no
C(63) C(63) C(64) 124(4) 2_666 1_555 1_555 yes
C(63) C(63) H(56) 100(2) 2_666 1_555 2_666 no
C(63) C(63) H(57) 107(4) 2_666 1_555 1_555 no
C(64) C(63) H(56) 60(2) 1_555 1_555 2_666 no
C(64) C(63) H(57) 123(5) 1_555 1_555 1_555 no
H(56) C(63) H(57) 91(3) 2_666 1_555 1_555 no
C(59) C(64) C(62) 131(2) 1_555 1_555 2_666 yes
C(59) C(64) C(63) 129(3) 1_555 1_555 1_555 yes
C(59) C(64) H(56) 112(1) 1_555 1_555 2_666 no
C(59) C(64) H(58) 114(2) 1_555 1_555 1_555 no
C(62) C(64) C(63) 19(1) 2_666 1_555 1_555 yes
C(62) C(64) H(56) 40(1) 2_666 1_555 2_666 no
C(62) C(64) H(58) 111(3) 2_666 1_555 1_555 no
C(63) C(64) H(56) 59(1) 1_555 1_555 2_666 no
C(63) C(64) H(58) 116(3) 1_555 1_555 1_555 no
H(56) C(64) H(58) 101(2) 2_666 1_555 1_555 no
C(66) C(65) C(70) 114(1) 1_555 1_555 1_555 yes
C(66) C(65) B(1) 120(1) 1_555 1_555 1_555 yes
C(70) C(65) B(1) 125(1) 1_555 1_555 1_555 yes
C(65) C(66) C(67) 124(1) 1_555 1_555 1_555 yes
C(65) C(66) C(90) 176(1) 1_555 1_555 2_656 yes
C(65) C(66) H(59) 117(1) 1_555 1_555 1_555 no
C(67) C(66) C(90) 57(1) 1_555 1_555 2_656 yes
C(67) C(66) H(59) 117(1) 1_555 1_555 1_555 no
C(90) C(66) H(59) 59(1) 2_656 1_555 1_555 no
C(66) C(67) C(68) 118(2) 1_555 1_555 1_555 yes
C(66) C(67) C(90) 58(2) 1_555 1_555 2_656 yes
C(66) C(67) H(60) 120(1) 1_555 1_555 1_555 no
C(68) C(67) C(90) 173(2) 1_555 1_555 2_656 yes
C(68) C(67) H(60) 120(2) 1_555 1_555 1_555 no
C(90) C(67) H(60) 62(2) 2_656 1_555 1_555 no
C(67) C(68) C(69) 115(2) 1_555 1_555 1_555 yes
C(67) C(68) C(73) 141(3) 1_555 1_555 2_656 yes
C(67) C(68) C(74) 125(3) 1_555 1_555 2_656 yes
C(67) C(68) H(61) 122(2) 1_555 1_555 1_555 no
C(69) C(68) C(73) 80(3) 1_555 1_555 2_656 yes
C(69) C(68) C(74) 11(2) 1_555 1_555 2_656 yes
C(69) C(68) H(61) 122(1) 1_555 1_555 1_555 no
C(73) C(68) C(74) 76(3) 2_656 1_555 2_656 yes
C(73) C(68) H(61) 54(2) 2_656 1_555 1_555 no
C(74) C(68) H(61) 111(2) 2_656 1_555 1_555 no
C(68) C(69) C(70) 118(1) 1_555 1_555 1_555 yes
C(68) C(69) C(73) 38(1) 1_555 1_555 2_656 yes
C(68) C(69) C(74) 23(5) 1_555 1_555 2_656 yes
C(68) C(69) C(75) 126(2) 1_555 1_555 2_656 yes
C(68) C(69) H(62) 120(2) 1_555 1_555 1_555 no
C(68) C(69) H(66) 64(1) 1_555 1_555 2_656 no
C(70) C(69) C(73) 153(2) 1_555 1_555 2_656 yes
C(70) C(69) C(74) 131(6) 1_555 1_555 2_656 yes
C(70) C(69) C(75) 64(2) 1_555 1_555 2_656 yes
C(70) C(69) H(62) 121(2) 1_555 1_555 1_555 no
C(70) C(69) H(66) 91(2) 1_555 1_555 2_656 no
C(73) C(69) C(74) 34(6) 2_656 1_555 2_656 yes
C(73) C(69) C(75) 115(3) 2_656 1_555 2_656 yes
C(73) C(69) H(62) 83(2) 2_656 1_555 1_555 no
C(73) C(69) H(66) 85(1) 2_656 1_555 2_656 no
C(74) C(69) C(75) 145(8) 2_656 1_555 2_656 yes
C(74) C(69) H(62) 103(5) 2_656 1_555 1_555 no
C(74) C(69) H(66) 52(6) 2_656 1_555 2_656 no
C(75) C(69) H(62) 81(2) 2_656 1_555 1_555 no
C(75) C(69) H(66) 155(3) 2_656 1_555 2_656 no
H(62) C(69) H(66) 113(2) 1_555 1_555 2_656 no
C(65) C(70) C(69) 124(1) 1_555 1_555 1_555 yes
C(65) C(70) C(74) 115(2) 1_555 1_555 2_656 yes
C(65) C(70) C(75) 114(1) 1_555 1_555 2_656 yes
C(65) C(70) H(63) 117(1) 1_555 1_555 1_555 no
C(65) C(70) H(67) 111(1) 1_555 1_555 2_656 no
C(69) C(70) C(74) 12(1) 1_555 1_555 2_656 yes
C(69) C(70) C(75) 48(1) 1_555 1_555 2_656 yes
C(69) C(70) H(63) 117(1) 1_555 1_555 1_555 no
C(69) C(70) H(67) 90(1) 1_555 1_555 2_656 no
C(74) C(70) C(75) 59(1) 2_656 1_555 2_656 yes
C(74) C(70) H(63) 125(2) 2_656 1_555 1_555 no
C(74) C(70) H(67) 102(1) 2_656 1_555 2_656 no
C(75) C(70) H(63) 105(1) 2_656 1_555 1_555 no
C(75) C(70) H(67) 45(1) 2_656 1_555 2_656 no
H(63) C(70) H(67) 66(1) 1_555 1_555 2_656 no
C(72) C(71) C(76) 113(2) 1_555 1_555 1_555 yes
C(72) C(71) B(2) 126(2) 1_555 1_555 1_555 yes
C(76) C(71) B(2) 120(1) 1_555 1_555 1_555 yes
C(71) C(72) C(73) 126(2) 1_555 1_555 1_555 yes
C(71) C(72) H(64) 116(2) 1_555 1_555 1_555 no
C(73) C(72) H(64) 117(2) 1_555 1_555 1_555 no
C(68) C(73) C(69) 60(2) 2_656 1_555 2_656 yes
C(68) C(73) C(72) 122(2) 2_656 1_555 1_555 yes
C(68) C(73) C(74) 51(3) 2_656 1_555 1_555 yes
C(68) C(73) H(61) 57(1) 2_656 1_555 2_656 no
C(68) C(73) H(65) 95(2) 2_656 1_555 1_555 no
C(69) C(73) C(72) 111(2) 2_656 1_555 1_555 yes
C(69) C(73) C(74) 12(2) 2_656 1_555 1_555 yes
C(69) C(73) H(61) 108(3) 2_656 1_555 2_656 no
C(69) C(73) H(65) 129(3) 2_656 1_555 1_555 no
C(72) C(73) C(74) 123(2) 1_555 1_555 1_555 yes
C(72) C(73) H(61) 129(4) 1_555 1_555 2_656 no
C(72) C(73) H(65) 118(3) 1_555 1_555 1_555 no
C(74) C(73) H(61) 95(3) 1_555 1_555 2_656 no
C(74) C(73) H(65) 118(3) 1_555 1_555 1_555 no
H(61) C(73) H(65) 38(1) 2_656 1_555 1_555 no
C(68) C(74) C(69) 144(7) 2_656 1_555 2_656 yes
C(68) C(74) C(70) 120(3) 2_656 1_555 2_656 yes
C(68) C(74) C(73) 52(3) 2_656 1_555 1_555 yes
C(68) C(74) C(75) 125(4) 2_656 1_555 1_555 yes
C(68) C(74) H(62) 148(5) 2_656 1_555 2_656 no
C(68) C(74) H(66) 91(4) 2_656 1_555 1_555 no
C(69) C(74) C(70) 35(4) 2_656 1_555 2_656 yes
C(69) C(74) C(73) 132(8) 2_656 1_555 1_555 yes
C(69) C(74) C(75) 23(5) 2_656 1_555 1_555 yes
C(69) C(74) H(62) 51(4) 2_656 1_555 2_656 no
C(69) C(74) H(66) 102(9) 2_656 1_555 1_555 no
C(70) C(74) C(73) 154(3) 2_656 1_555 1_555 yes
C(70) C(74) C(75) 47(1) 2_656 1_555 1_555 yes
C(70) C(74) H(62) 85(3) 2_656 1_555 2_656 no
C(70) C(74) H(66) 78(3) 2_656 1_555 1_555 no
C(73) C(74) C(75) 113(3) 1_555 1_555 1_555 yes
C(73) C(74) H(62) 96(3) 1_555 1_555 2_656 no
C(73) C(74) H(66) 123(4) 1_555 1_555 1_555 no
C(75) C(74) H(62) 56(2) 1_555 1_555 2_656 no
C(75) C(74) H(66) 123(5) 1_555 1_555 1_555 no
H(62) C(74) H(66) 113(5) 2_656 1_555 1_555 no
C(69) C(75) C(70) 66(2) 2_656 1_555 2_656 yes
C(69) C(75) C(74) 10(2) 2_656 1_555 1_555 yes
C(69) C(75) C(76) 127(3) 2_656 1_555 1_555 yes
C(69) C(75) H(67) 111(3) 2_656 1_555 1_555 no
C(70) C(75) C(74) 73(2) 2_656 1_555 1_555 yes
C(70) C(75) C(76) 157(1) 2_656 1_555 1_555 yes
C(70) C(75) H(67) 51(1) 2_656 1_555 1_555 no
C(74) C(75) C(76) 118(3) 1_555 1_555 1_555 yes
C(74) C(75) H(67) 120(3) 1_555 1_555 1_555 no
C(76) C(75) H(67) 120(2) 1_555 1_555 1_555 no
C(71) C(76) C(75) 123(2) 1_555 1_555 1_555 yes
C(71) C(76) H(68) 118(2) 1_555 1_555 1_555 no
C(75) C(76) H(68) 118(2) 1_555 1_555 1_555 no
C(78) C(77) C(82) 116(1) 1_555 1_555 1_555 yes
C(78) C(77) B(2) 121(1) 1_555 1_555 1_555 yes
C(82) C(77) B(2) 121(1) 1_555 1_555 1_555 yes
C(77) C(78) C(79) 124(1) 1_555 1_555 1_555 yes
C(77) C(78) C(80) 113(2) 1_555 1_555 2_546 yes
C(77) C(78) H(69) 117(1) 1_555 1_555 1_555 no
C(77) C(78) H(71) 86(1) 1_555 1_555 2_546 no
C(79) C(78) C(80) 61(2) 1_555 1_555 2_546 yes
C(79) C(78) H(69) 117(1) 1_555 1_555 1_555 no
C(79) C(78) H(71) 114(2) 1_555 1_555 2_546 no
C(80) C(78) H(69) 94(2) 2_546 1_555 1_555 no
C(80) C(78) H(71) 52(1) 2_546 1_555 2_546 no
H(69) C(78) H(71) 68(1) 1_555 1_555 2_546 no
C(78) C(79) C(79) 81(2) 1_555 1_555 2_546 yes
C(78) C(79) C(80) 117(1) 1_555 1_555 1_555 yes
C(78) C(79) C(80) 48(1) 1_555 1_555 2_546 yes
C(78) C(79) C(81) 84(1) 1_555 1_555 2_546 yes
C(78) C(79) H(70) 121(2) 1_555 1_555 1_555 no
C(79) C(79) C(80) 53(2) 2_546 1_555 1_555 yes
C(79) C(79) C(80) 61(2) 2_546 1_555 2_546 yes
C(79) C(79) C(81) 102(3) 2_546 1_555 2_546 yes
C(79) C(79) H(70) 135(3) 2_546 1_555 1_555 no
C(80) C(79) C(80) 114(2) 1_555 1_555 2_546 yes
C(80) C(79) C(81) 139(2) 1_555 1_555 2_546 yes
C(80) C(79) H(70) 121(2) 1_555 1_555 1_555 no
C(80) C(79) C(81) 53(1) 2_546 1_555 2_546 yes
C(80) C(79) H(70) 104(2) 2_546 1_555 1_555 no
C(81) C(79) H(70) 50(1) 2_546 1_555 1_555 no
C(78) C(80) C(79) 94(2) 2_546 1_555 1_555 yes
C(78) C(80) C(79) 70(2) 2_546 1_555 2_546 yes
C(78) C(80) C(81) 112(3) 2_546 1_555 1_555 yes
C(78) C(80) H(71) 60(2) 2_546 1_555 1_555 no
C(79) C(80) C(79) 65(2) 1_555 1_555 2_546 yes
C(79) C(80) C(81) 122(2) 1_555 1_555 1_555 yes
C(79) C(80) H(71) 118(2) 1_555 1_555 1_555 no
C(79) C(80) C(81) 77(2) 2_546 1_555 1_555 yes
C(79) C(80) H(71) 130(3) 2_546 1_555 1_555 no
C(81) C(80) H(71) 118(2) 1_555 1_555 1_555 no
C(79) C(81) C(80) 48(1) 2_546 1_555 1_555 yes
C(79) C(81) C(82) 82(1) 2_546 1_555 1_555 yes
C(79) C(81) H(70) 34(1) 2_546 1_555 2_546 no
C(79) C(81) H(72) 139(2) 2_546 1_555 1_555 no
C(80) C(81) C(82) 118(1) 1_555 1_555 1_555 yes
C(80) C(81) H(70) 82(1) 1_555 1_555 2_546 no
C(80) C(81) H(72) 120(2) 1_555 1_555 1_555 no
C(82) C(81) H(70) 58(1) 1_555 1_555 2_546 no
C(82) C(81) H(72) 121(1) 1_555 1_555 1_555 no
H(70) C(81) H(72) 128(2) 2_546 1_555 1_555 no
C(77) C(82) C(81) 121(1) 1_555 1_555 1_555 yes
C(77) C(82) H(73) 119(1) 1_555 1_555 1_555 no
C(81) C(82) H(73) 119(1) 1_555 1_555 1_555 no
C(57) C(83) C(58) 61(3) 2_556 1_555 2_556 yes
C(57) C(83) C(84) 15(2) 2_556 1_555 1_555 yes
C(57) C(83) C(88) 104(3) 2_556 1_555 1_555 yes
C(57) C(83) B(2) 136(3) 2_556 1_555 1_555 yes
C(57) C(83) H(52) 68(3) 2_556 1_555 2_556 no
C(58) C(83) C(84) 69(2) 2_556 1_555 1_555 yes
C(58) C(83) C(88) 50(1) 2_556 1_555 1_555 yes
C(58) C(83) B(2) 147(1) 2_556 1_555 1_555 yes
C(58) C(83) H(52) 125(3) 2_556 1_555 2_556 no
C(84) C(83) C(88) 116(2) 1_555 1_555 1_555 yes
C(84) C(83) B(2) 122(2) 1_555 1_555 1_555 yes
C(84) C(83) H(52) 57(2) 1_555 1_555 2_556 no
C(88) C(83) B(2) 118(1) 1_555 1_555 1_555 yes
C(88) C(83) H(52) 172(3) 1_555 1_555 2_556 no
B(2) C(83) H(52) 68(2) 1_555 1_555 2_556 no
C(56) C(84) C(57) 103(7) 2_556 1_555 2_556 yes
C(56) C(84) C(58) 119(3) 2_556 1_555 2_556 yes
C(56) C(84) C(83) 128(3) 2_556 1_555 1_555 yes
C(56) C(84) C(85) 53(2) 2_556 1_555 1_555 yes
C(56) C(84) H(52) 120(4) 2_556 1_555 2_556 no
C(56) C(84) H(74) 87(3) 2_556 1_555 1_555 no
C(57) C(84) C(58) 51(8) 2_556 1_555 2_556 yes
C(57) C(84) C(83) 35(6) 2_556 1_555 1_555 yes
C(57) C(84) C(85) 89(7) 2_556 1_555 1_555 yes
C(57) C(84) H(52) 58(7) 2_556 1_555 2_556 no
C(57) C(84) H(74) 151(10) 2_556 1_555 1_555 no
C(58) C(84) C(83) 66(2) 2_556 1_555 1_555 yes
C(58) C(84) C(85) 70(2) 2_556 1_555 1_555 yes
C(58) C(84) H(52) 93(2) 2_556 1_555 2_556 no
C(58) C(84) H(74) 142(3) 2_556 1_555 1_555 no
C(83) C(84) C(85) 124(2) 1_555 1_555 1_555 yes
C(83) C(84) H(52) 28(1) 1_555 1_555 2_556 no
C(83) C(84) H(74) 117(3) 1_555 1_555 1_555 no
C(85) C(84) H(52) 146(3) 1_555 1_555 2_556 no
C(85) C(84) H(74) 117(3) 1_555 1_555 1_555 no
H(52) C(84) H(74) 92(3) 2_556 1_555 1_555 no
C(53) C(85) C(54) 49(1) 2_556 1_555 2_556 yes
C(53) C(85) C(55) 122(2) 2_556 1_555 2_556 yes
C(53) C(85) C(56) 148(2) 2_556 1_555 2_556 yes
C(53) C(85) C(57) 95(2) 2_556 1_555 2_556 yes
C(53) C(85) C(58) 43(1) 2_556 1_555 2_556 yes
C(53) C(85) C(84) 106(2) 2_556 1_555 1_555 yes
C(53) C(85) C(86) 22(1) 2_556 1_555 1_555 yes
C(53) C(85) H(75) 126(2) 2_556 1_555 1_555 no
C(54) C(85) C(55) 72(2) 2_556 1_555 2_556 yes
C(54) C(85) C(56) 154(2) 2_556 1_555 2_556 yes
C(54) C(85) C(57) 142(2) 2_556 1_555 2_556 yes
C(54) C(85) C(58) 92(1) 2_556 1_555 2_556 yes
C(54) C(85) C(84) 155(2) 2_556 1_555 1_555 yes
C(54) C(85) C(86) 43(1) 2_556 1_555 1_555 yes
C(54) C(85) H(75) 80(2) 2_556 1_555 1_555 no
C(55) C(85) C(56) 84(3) 2_556 1_555 2_556 yes
C(55) C(85) C(57) 135(3) 2_556 1_555 2_556 yes
C(55) C(85) C(58) 160(2) 2_556 1_555 2_556 yes
C(55) C(85) C(84) 130(3) 2_556 1_555 1_555 yes
C(55) C(85) C(86) 107(2) 2_556 1_555 1_555 yes
C(55) C(85) H(75) 28(1) 2_556 1_555 1_555 no
C(56) C(85) C(57) 53(2) 2_556 1_555 2_556 yes
C(56) C(85) C(58) 106(2) 2_556 1_555 2_556 yes
C(56) C(85) C(84) 46(2) 2_556 1_555 1_555 yes
C(56) C(85) C(86) 141(3) 2_556 1_555 1_555 yes
C(56) C(85) H(75) 84(2) 2_556 1_555 1_555 no
C(57) C(85) C(58) 52(2) 2_556 1_555 2_556 yes
C(57) C(85) C(84) 17(1) 2_556 1_555 1_555 yes
C(57) C(85) C(86) 99(2) 2_556 1_555 1_555 yes
C(57) C(85) H(75) 136(3) 2_556 1_555 1_555 no
C(58) C(85) C(84) 62(2) 2_556 1_555 1_555 yes
C(58) C(85) C(86) 53(1) 2_556 1_555 1_555 yes
C(58) C(85) H(75) 164(2) 2_556 1_555 1_555 no
C(84) C(85) C(86) 114(2) 1_555 1_555 1_555 yes
C(84) C(85) H(75) 122(2) 1_555 1_555 1_555 no
C(86) C(85) H(75) 123(2) 1_555 1_555 1_555 no
C(53) C(86) C(54) 100(5) 2_556 1_555 2_556 yes
C(53) C(86) C(58) 62(3) 2_556 1_555 2_556 yes
C(53) C(86) C(85) 105(3) 2_556 1_555 1_555 yes
C(53) C(86) C(87) 79(3) 2_556 1_555 1_555 yes
C(53) C(86) H(76) 85(4) 2_556 1_555 1_555 no
C(54) C(86) C(58) 128(2) 2_556 1_555 2_556 yes
C(54) C(86) C(85) 62(2) 2_556 1_555 1_555 yes
C(54) C(86) C(87) 178(2) 2_556 1_555 1_555 yes
C(54) C(86) H(76) 59(2) 2_556 1_555 1_555 no
C(58) C(86) C(85) 75(1) 2_556 1_555 1_555 yes
C(58) C(86) C(87) 50(1) 2_556 1_555 1_555 yes
C(58) C(86) H(76) 147(3) 2_556 1_555 1_555 no
C(85) C(86) C(87) 116(2) 1_555 1_555 1_555 yes
C(85) C(86) H(76) 121(3) 1_555 1_555 1_555 no
C(87) C(86) H(76) 121(3) 1_555 1_555 1_555 no
C(53) C(87) C(58) 62(1) 2_556 1_555 2_556 yes
C(53) C(87) C(86) 31(2) 2_556 1_555 1_555 yes
C(53) C(87) C(88) 125(1) 2_556 1_555 1_555 yes
C(53) C(87) H(77) 108(2) 2_556 1_555 1_555 no
C(58) C(87) C(86) 74(2) 2_556 1_555 1_555 yes
C(58) C(87) C(88) 62(1) 2_556 1_555 1_555 yes
C(58) C(87) H(77) 144(2) 2_556 1_555 1_555 no
C(86) C(87) C(88) 126(2) 1_555 1_555 1_555 yes
C(86) C(87) H(77) 116(2) 1_555 1_555 1_555 no
C(88) C(87) H(77) 116(2) 1_555 1_555 1_555 no
C(58) C(88) C(83) 75(1) 2_556 1_555 1_555 yes
C(58) C(88) C(87) 52(1) 2_556 1_555 1_555 yes
C(58) C(88) H(53) 43(1) 2_556 1_555 2_556 no
C(58) C(88) H(78) 144(2) 2_556 1_555 1_555 no
C(83) C(88) C(87) 117(2) 1_555 1_555 1_555 yes
C(83) C(88) H(53) 94(1) 1_555 1_555 2_556 no
C(83) C(88) H(78) 121(2) 1_555 1_555 1_555 no
C(87) C(88) H(53) 73(1) 1_555 1_555 2_556 no
C(87) C(88) H(78) 121(1) 1_555 1_555 1_555 no
H(53) C(88) H(78) 101(1) 2_556 1_555 1_555 no
O(1) C(89) C(90) 121(4) 1_555 1_555 1_555 yes
O(1) C(89) C(91) 105(3) 1_555 1_555 1_555 yes
C(90) C(89) C(91) 130(4) 1_555 1_555 1_555 yes
O(2) C(92) C(93) 87(5) 1_555 1_555 1_555 yes
O(2) C(92) C(94) 158(5) 1_555 1_555 1_555 yes
C(93) C(92) C(94) 87(3) 1_555 1_555 1_555 yes
C(47) B(1) C(53) 109(1) 1_555 1_555 1_555 yes
C(47) B(1) C(59) 113(1) 1_555 1_555 1_555 yes
C(47) B(1) C(65) 107(1) 1_555 1_555 1_555 yes
C(53) B(1) C(59) 108(1) 1_555 1_555 1_555 yes
C(53) B(1) C(65) 107(1) 1_555 1_555 1_555 yes
C(59) B(1) C(65) 109(1) 1_555 1_555 1_555 yes
C(50) B(2) C(71) 102(1) 1_555 1_555 1_555 yes
C(50) B(2) C(77) 113(1) 1_555 1_555 1_555 yes
C(50) B(2) C(83) 115(1) 1_555 1_555 1_555 yes
C(71) B(2) C(77) 105(1) 1_555 1_555 1_555 yes
C(71) B(2) C(83) 109(1) 1_555 1_555 1_555 yes
C(77) B(2) C(83) 109(1) 1_555 1_555 1_555 yes

loop_
_geom_bond_atom_site_label_1
_geom_bond_atom_site_label_2
_geom_bond_distance
_geom_bond_site_symmetry_1
_geom_bond_site_symmetry_2
_geom_bond_publ_flag
Ir S(1) 2.462(2) 1_555 1_555 yes
Ir S(2) 2.474(2) 1_555 1_555 yes
Ir P(1) 2.300(2) 1_555 1_555 yes
Ir P(2) 2.306(2) 1_555 1_555 yes
Mo S(1) 2.523(2) 1_555 1_555 yes
Mo S(2) 2.546(2) 1_555 1_555 yes
Mo C(1) 2.25(1) 1_555 1_555 yes
Mo C(2) 2.27(1) 1_555 1_555 yes
Mo C(3) 2.29(1) 1_555 1_555 yes
Mo C(4) 2.35(1) 1_555 1_555 yes
Mo C(5) 2.335(9) 1_555 1_555 yes
Mo C(6) 2.303(10) 1_555 1_555 yes
Mo C(7) 2.265(8) 1_555 1_555 yes
Mo C(8) 2.26(1) 1_555 1_555 yes
Mo C(9) 2.31(1) 1_555 1_555 yes
Mo C(10) 2.37(1) 1_555 1_555 yes
P(1) C(11) 1.841(6) 1_555 1_555 yes
P(1) C(17) 1.839(8) 1_555 1_555 yes
P(1) C(23) 1.834(7) 1_555 1_555 yes
P(2) C(29) 1.839(8) 1_555 1_555 yes
P(2) C(35) 1.846(5) 1_555 1_555 yes
P(2) C(41) 1.833(7) 1_555 1_555 yes
O(1) C(89) 1.36(6) 1_555 1_555 yes
O(2) C(92) 1.21(7) 1_555 1_555 yes
C(1) C(2) 1.43(1) 1_555 1_555 yes
C(1) C(5) 1.42(1) 1_555 1_555 yes
C(2) C(3) 1.38(2) 1_555 1_555 yes
C(3) C(4) 1.42(1) 1_555 1_555 yes
C(4) C(5) 1.37(1) 1_555 1_555 yes
C(6) C(7) 1.40(1) 1_555 1_555 yes
C(6) C(10) 1.35(2) 1_555 1_555 yes
C(7) C(8) 1.40(2) 1_555 1_555 yes
C(8) C(9) 1.39(2) 1_555 1_555 yes
C(9) C(10) 1.38(2) 1_555 1_555 yes
C(11) C(12) 1.372(9) 1_555 1_555 yes
C(11) C(16) 1.43(1) 1_555 1_555 yes
C(12) C(13) 1.383(10) 1_555 1_555 yes
C(13) C(14) 1.35(2) 1_555 1_555 yes
C(14) C(15) 1.38(1) 1_555 1_555 yes
C(15) C(16) 1.406(10) 1_555 1_555 yes
C(17) C(18) 1.38(1) 1_555 1_555 yes
C(17) C(22) 1.396(8) 1_555 1_555 yes
C(18) C(19) 1.39(2) 1_555 1_555 yes
C(19) C(20) 1.37(1) 1_555 1_555 yes
C(20) C(21) 1.35(2) 1_555 1_555 yes
C(21) C(22) 1.38(1) 1_555 1_555 yes
C(23) C(24) 1.40(1) 1_555 1_555 yes
C(23) C(28) 1.36(1) 1_555 1_555 yes
C(24) C(25) 1.37(1) 1_555 1_555 yes
C(25) C(26) 1.35(1) 1_555 1_555 yes
C(26) C(27) 1.37(1) 1_555 1_555 yes
C(27) C(28) 1.40(1) 1_555 1_555 yes
C(29) C(30) 1.380(10) 1_555 1_555 yes
C(29) C(34) 1.391(7) 1_555 1_555 yes
C(30) C(31) 1.38(1) 1_555 1_555 yes
C(31) C(32) 1.372(9) 1_555 1_555 yes
C(32) C(33) 1.37(1) 1_555 1_555 yes
C(33) C(34) 1.38(1) 1_555 1_555 yes
C(35) C(36) 1.359(9) 1_555 1_555 yes
C(35) C(40) 1.38(1) 1_555 1_555 yes
C(36) C(37) 1.393(8) 1_555 1_555 yes
C(37) C(38) 1.36(1) 1_555 1_555 yes
C(38) C(39) 1.37(1) 1_555 1_555 yes
C(39) C(40) 1.391(8) 1_555 1_555 yes
C(41) C(42) 1.39(1) 1_555 1_555 yes
C(41) C(46) 1.38(1) 1_555 1_555 yes
C(42) C(43) 1.36(1) 1_555 1_555 yes
C(43) C(44) 1.40(1) 1_555 1_555 yes
C(44) C(45) 1.40(1) 1_555 1_555 yes
C(45) C(46) 1.35(1) 1_555 1_555 yes
C(47) C(48) 1.38(1) 1_555 1_555 yes
C(47) C(52) 1.37(2) 1_555 1_555 yes
C(47) B(1) 1.81(2) 1_555 1_555 yes
C(48) C(49) 1.38(1) 1_555 1_555 yes
C(49) C(50) 1.38(2) 1_555 1_555 yes
C(50) C(51) 1.36(2) 1_555 1_555 yes
C(50) B(2) 1.89(2) 1_555 1_555 yes
C(51) C(52) 1.44(2) 1_555 1_555 yes
C(53) C(54) 1.38(3) 1_555 1_555 yes
C(53) C(58) 1.35(4) 1_555 1_555 yes
C(53) C(85) 1.80(4) 1_555 2_556 yes
C(53) C(86) 0.72(5) 1_555 2_556 yes
C(53) C(87) 1.37(4) 1_555 2_556 yes
C(53) B(1) 1.72(4) 1_555 1_555 yes
C(54) C(55) 1.40(3) 1_555 1_555 yes
C(54) C(85) 1.35(4) 1_555 2_556 yes
C(54) C(86) 1.06(4) 1_555 2_556 yes
C(55) C(56) 1.43(4) 1_555 1_555 yes
C(55) C(85) 0.95(3) 1_555 2_556 yes
C(56) C(57) 1.24(6) 1_555 1_555 yes
C(56) C(84) 1.06(5) 1_555 2_556 yes
C(56) C(85) 1.17(5) 1_555 2_556 yes
C(57) C(58) 1.50(5) 1_555 1_555 yes
C(57) C(83) 0.98(5) 1_555 2_556 yes
C(57) C(84) 0.44(5) 1_555 2_556 yes
C(57) C(85) 1.49(5) 1_555 2_556 yes
C(58) C(83) 1.70(4) 1_555 2_556 yes
C(58) C(84) 1.74(5) 1_555 2_556 yes
C(58) C(85) 1.84(3) 1_555 2_556 yes
C(58) C(86) 1.53(4) 1_555 2_556 yes
C(58) C(87) 1.22(3) 1_555 2_556 yes
C(58) C(88) 1.35(3) 1_555 2_556 yes
C(59) C(60) 1.37(4) 1_555 1_555 yes
C(59) C(64) 1.40(4) 1_555 1_555 yes
C(59) B(1) 1.64(3) 1_555 1_555 yes
C(60) C(61) 1.46(4) 1_555 1_555 yes
C(61) C(62) 1.38(6) 1_555 1_555 yes
C(61) C(63) 1.60(6) 1_555 2_666 yes
C(62) C(62) 1.56(9) 1_555 2_666 yes
C(62) C(63) 1.38(7) 1_555 1_555 yes
C(62) C(63) 0.54(4) 1_555 2_666 yes
C(62) C(64) 1.51(5) 1_555 2_666 yes
C(63) C(63) 1.41(10) 1_555 2_666 yes
C(63) C(64) 1.19(4) 1_555 1_555 yes
C(65) C(66) 1.35(3) 1_555 1_555 yes
C(65) C(70) 1.37(2) 1_555 1_555 yes
C(65) B(1) 1.66(2) 1_555 1_555 yes
C(66) C(67) 1.43(3) 1_555 1_555 yes
C(66) C(90) 1.35(5) 1_555 2_656 yes
C(67) C(68) 1.37(2) 1_555 1_555 yes
C(67) C(90) 1.35(3) 1_555 2_656 yes
C(68) C(69) 1.48(4) 1_555 1_555 yes
C(68) C(73) 1.04(4) 1_555 2_656 yes
C(68) C(74) 1.03(6) 1_555 2_656 yes
C(69) C(70) 1.34(3) 1_555 1_555 yes
C(69) C(73) 1.67(5) 1_555 2_656 yes
C(69) C(74) 0.51(6) 1_555 2_656 yes
C(69) C(75) 1.10(4) 1_555 2_656 yes
C(70) C(74) 1.72(5) 1_555 2_656 yes
C(70) C(75) 1.31(4) 1_555 2_656 yes
C(71) C(72) 1.36(3) 1_555 1_555 yes
C(71) C(76) 1.36(3) 1_555 1_555 yes
C(71) B(2) 1.70(3) 1_555 1_555 yes
C(72) C(73) 1.39(4) 1_555 1_555 yes
C(73) C(74) 1.28(7) 1_555 1_555 yes
C(74) C(75) 1.55(5) 1_555 1_555 yes
C(75) C(76) 1.40(4) 1_555 1_555 yes
C(77) C(78) 1.40(2) 1_555 1_555 yes
C(77) C(82) 1.44(2) 1_555 1_555 yes
C(77) B(2) 1.64(3) 1_555 1_555 yes
C(78) C(79) 1.38(3) 1_555 1_555 yes
C(78) C(80) 1.10(4) 1_555 2_546 yes
C(79) C(79) 1.48(6) 1_555 2_546 yes
C(79) C(80) 1.42(4) 1_555 1_555 yes
C(79) C(80) 1.29(5) 1_555 2_546 yes
C(79) C(81) 1.68(3) 1_555 2_546 yes
C(80) C(81) 1.38(3) 1_555 1_555 yes
C(81) C(82) 1.43(3) 1_555 1_555 yes
C(83) C(84) 1.31(5) 1_555 1_555 yes
C(83) C(88) 1.41(3) 1_555 1_555 yes
C(83) B(2) 1.73(4) 1_555 1_555 yes
C(84) C(85) 1.43(5) 1_555 1_555 yes
C(85) C(86) 1.47(4) 1_555 1_555 yes
C(86) C(87) 1.30(5) 1_555 1_555 yes
C(87) C(88) 1.38(3) 1_555 1_555 yes
C(89) C(90) 1.41(5) 1_555 1_555 yes
C(89) C(91) 1.45(6) 1_555 1_555 yes
C(92) C(93) 1.50(10) 1_555 1_555 yes
C(92) C(94) 1.50(7) 1_555 1_555 yes
